data_4026938
loop_
_publ_author_name
'Arif Baran'
'Merve Bekarlar'
'G\"okay Aydin'
'Mehmet Nebioglu'
'Ertan \,Sahin'
'Metin Balci'

_publ_contact_author_address
;
Department of Chemistry
University of Atat\"urk
25240-Erzurum
Turkey
;
_publ_contact_author_email ertan@atauni.edu.tr
_publ_contact_author_fax 90(442)2314380
_publ_contact_author_name 'Ertan \,Sahin'
_publ_contact_author_phone 90(442)2360948
_publ_section_title
;
 Synthesis of Bishomoinositols and an Entry for Construction of a
 Substituted 3-Oxabicyclo[3.3.1]nonane Skeleton
;
_journal_name_full 'Journal of Organic Chemistry'
_journal_page_first 1244
_journal_page_last 1250
_journal_paper_doi 10.1021/jo202494v
_journal_volume 77
_journal_year 2012
_chemical_formula_moiety 'C16 H22 O9 '
_chemical_formula_sum 'C16 H22 O9'
_chemical_formula_weight 358.34
_space_group_IT_number 29
_symmetry_cell_setting orthorhombic
_symmetry_Int_Tables_number 29
_symmetry_space_group_name_Hall 'P 2c -2ac'
_symmetry_space_group_name_H-M 'P c a 21'
_cell_angle_alpha 90
_cell_angle_beta 90
_cell_angle_gamma 90
_cell_formula_units_Z 8
_cell_length_a 17.04(2)
_cell_length_b 8.094(12)
_cell_length_c 26.81(3)
_cell_measurement_reflns_used 197
_cell_measurement_temperature 293.1
_cell_measurement_theta_max 25.0
_cell_measurement_theta_min 2.3
_cell_volume 3698(8)
_computing_cell_refinement 'CrystalClear 1.3.5'
_computing_data_collection 'CrsytalClear 1.3.5'
_computing_data_reduction CrystalStructure
_computing_molecular_graphics ORTEP3
_computing_publication_material 'CrystalStructure Ver. 3.5.1'
_computing_structure_refinement CRYSTALS
_computing_structure_solution SIR92
_diffrn_detector_area_resol_mean 10.00
_diffrn_measured_fraction_theta_full 0.9925
_diffrn_measured_fraction_theta_max 0.9925
_diffrn_measurement_device_type 'Rigaku RAXIS-RAPID S'
_diffrn_measurement_method \w
_diffrn_radiation_type 'Mo K\a'
_diffrn_radiation_wavelength 0.7107
_diffrn_reflns_av_R_equivalents 0.047
_diffrn_reflns_limit_h_max 20
_diffrn_reflns_limit_h_min -20
_diffrn_reflns_limit_k_max 8
_diffrn_reflns_limit_k_min -9
_diffrn_reflns_limit_l_max 31
_diffrn_reflns_limit_l_min -31
_diffrn_reflns_number 113812
_diffrn_reflns_theta_full 25.06
_diffrn_reflns_theta_max 25.06
_exptl_absorpt_coefficient_mu 0.106
_exptl_absorpt_correction_T_max 0.979
_exptl_absorpt_correction_T_min 0.765
_exptl_absorpt_correction_type multi-scan
_exptl_absorpt_process_details
;
    Higashi, T. (1995). Program for Absorption Correction.
    Rigaku Corporation, Tokyo, Japan.
;
_exptl_crystal_colour colorless
_exptl_crystal_density_diffrn 1.287
_exptl_crystal_description chunk
_exptl_crystal_F_000 1520.00
_exptl_crystal_size_max 0.70
_exptl_crystal_size_mid 0.30
_exptl_crystal_size_min 0.20
_refine_diff_density_max 0.34
_refine_diff_density_min -0.34
_refine_ls_extinction_method none
_refine_ls_goodness_of_fit_ref 1.123
_refine_ls_hydrogen_treatment riding
_refine_ls_number_parameters 495
_refine_ls_number_reflns 3327
_refine_ls_R_factor_gt 0.1000
_refine_ls_shift/su_max 0.0070
_refine_ls_structure_factor_coef F
_refine_ls_weighting_details
;
    Chebychev polynomial with 3 parameters (Carruthers & Watkin, 1979)
    6.7607    -2.0576    5.2161
;
_refine_ls_weighting_scheme calc
_refine_ls_wR_factor_ref 0.0640
_reflns_number_gt 3327
_reflns_number_total 3726
_reflns_threshold_expression F^2^>2.0\s(F^2^)
_cod_data_source_file jo202494v_si_002.cif
_cod_data_source_block '__ArifBaranAB31230611'
_cod_original_cell_volume 3697.9(83)
_cod_original_sg_symbol_H-M 'P c a 21 '
_cod_original_formula_sum 'C16 H22 O9 '
_cod_database_code 4026938

loop_
_symmetry_equiv_pos_as_xyz
x,y,z
-x+1/2,y,z+1/2
x+1/2,-y,z
-x,-y,z+1/2

loop_
_atom_site_label
_atom_site_type_symbol
_atom_site_fract_x
_atom_site_fract_y
_atom_site_fract_z
_atom_site_U_iso_or_equiv
_atom_site_adp_type
_atom_site_occupancy
_atom_site_symmetry_multiplicity
_atom_site_calc_flag
O(6) O 0.5723(2) 0.0376(5) 0.2847(2) 0.0628(12) Uani 1.00 1 d
O(8) O 0.4152(2) 0.0100(4) 0.2648(2) 0.0487(10) Uani 1.00 1 d
O(15) O 0.3225(2) 0.5125(4) 0.1853(1) 0.0474(10) Uani 1.00 1 d
O(2) O 0.4148(2) -0.1571(5) 0.3883(2) 0.0608(12) Uani 1.00 1 d
O(4) O 0.5625(2) 0.2836(5) 0.3595(2) 0.0624(12) Uani 1.00 1 d
O(13) O 0.1651(3) 0.4777(5) 0.1630(2) 0.0633(13) Uani 1.00 1 d
O(17) O 0.3212(2) 0.6766(5) 0.0591(2) 0.0620(12) Uani 1.00 1 d
O(11) O 0.1772(2) 0.2372(5) 0.0880(2) 0.0638(12) Uani 1.00 1 d
O(5) O 0.5185(3) 0.5274(5) 0.3337(2) 0.082(2) Uani 1.00 1 d
C(18) C 0.2216(3) 0.4893(6) 0.1214(2) 0.049(1) Uani 1.00 1 d
O(12) O 0.2208(3) -0.0084(6) 0.1125(3) 0.092(2) Uani 1.00 1 d
O(10) O 0.3761(3) 0.3920(8) 0.0010(2) 0.102(2) Uani 1.00 1 d
O(16) O 0.2747(4) 0.7059(6) 0.2344(2) 0.100(2) Uani 1.00 1 d
C(1) C 0.4237(3) 0.2162(8) 0.3732(2) 0.057(2) Uani 1.00 1 d
O(3) O 0.3223(3) -0.3480(7) 0.3888(2) 0.108(2) Uani 1.00 1 d
C(20) C 0.3555(3) 0.5946(7) 0.1021(2) 0.053(2) Uani 1.00 1 d
O(9) O 0.4640(4) -0.1884(7) 0.2132(2) 0.100(2) Uani 1.00 1 d
O(1) O 0.3632(3) 0.1284(9) 0.4476(2) 0.105(2) Uani 1.00 1 d
O(14) O 0.0773(3) 0.6290(9) 0.1237(3) 0.120(2) Uani 1.00 1 d
C(4) C 0.4470(3) -0.0708(7) 0.3078(2) 0.048(1) Uani 1.00 1 d
C(6) C 0.3556(3) 0.1010(8) 0.3603(2) 0.059(2) Uani 1.00 1 d
C(24) C 0.3155(4) 0.3063(8) 0.0754(2) 0.062(2) Uani 1.00 1 d
C(2) C 0.4935(3) 0.2044(6) 0.3383(2) 0.052(2) Uani 1.00 1 d
O(18) O 0.4141(4) 0.8708(7) 0.0579(2) 0.112(2) Uani 1.00 1 d
C(21) C 0.3831(3) 0.4237(8) 0.0888(2) 0.059(2) Uani 1.00 1 d
C(11) C 0.5674(4) 0.4507(8) 0.3543(2) 0.061(2) Uani 1.00 1 d
C(17) C 0.2460(3) 0.3175(6) 0.1094(2) 0.052(2) Uani 1.00 1 d
C(3) C 0.5177(3) 0.0307(7) 0.3244(2) 0.050(2) Uani 1.00 1 d
C(5) C 0.3816(4) -0.0733(8) 0.3462(3) 0.065(2) Uani 1.00 1 d
C(25) C 0.1712(4) 0.0746(9) 0.0924(2) 0.065(2) Uani 1.00 1 d
C(16) C 0.4019(5) 0.0430(10) 0.1779(3) 0.078(2) Uani 1.00 1 d
C(29) C 0.3074(4) 0.5784(8) 0.2291(2) 0.059(2) Uani 1.00 1 d
C(19) C 0.2888(3) 0.5921(7) 0.1405(2) 0.053(2) Uani 1.00 1 d
C(26) C 0.1007(5) 0.0072(9) 0.0669(3) 0.077(2) Uani 1.00 1 d
C(9) C 0.3780(4) -0.2882(7) 0.4066(2) 0.060(2) Uani 1.00 1 d
C(13) C 0.6397(5) -0.0512(10) 0.2871(4) 0.084(3) Uani 1.00 1 d
C(8) C 0.4386(4) 0.1751(8) 0.4280(2) 0.069(2) Uani 1.00 1 d
C(12) C 0.6428(5) 0.5127(10) 0.3740(4) 0.099(3) Uani 1.00 1 d
C(22) C 0.4313(4) 0.4230(11) 0.0399(3) 0.082(2) Uani 1.00 1 d
C(27) C 0.0984(3) 0.5592(8) 0.1600(3) 0.063(2) Uani 1.00 1 d
O(7) O 0.6611(3) -0.1086(9) 0.3259(3) 0.135(3) Uani 1.00 1 d
C(15) C 0.4305(3) -0.0609(9) 0.2187(3) 0.064(2) Uani 1.00 1 d
C(7) C 0.3086(4) 0.1092(10) 0.4091(2) 0.082(2) Uani 1.00 1 d
C(28) C 0.0537(5) 0.5523(11) 0.2067(4) 0.102(3) Uani 1.00 1 d
C(30) C 0.3403(5) 0.4768(10) 0.2708(3) 0.085(3) Uani 1.00 1 d
C(32) C 0.3179(5) 0.8612(9) -0.0074(3) 0.088(2) Uani 1.00 1 d
C(10) C 0.4196(5) -0.3469(9) 0.4530(3) 0.090(3) Uani 1.00 1 d
C(31) C 0.3582(4) 0.8090(9) 0.0388(3) 0.075(2) Uani 1.00 1 d
C(23) C 0.3021(4) 0.3451(9) 0.0197(2) 0.079(2) Uani 1.00 1 d
C(14) C 0.6821(4) -0.0501(11) 0.2378(4) 0.106(3) Uani 1.00 1 d
H(1) H 0.4053(3) 0.3270(8) 0.3721(2) 0.069(2) Uiso 1.00 1 c
H(2) H 0.4803(3) 0.2587(6) 0.3080(2) 0.063(2) Uiso 1.00 1 c
H(3) H 0.5419(3) -0.0175(7) 0.3529(2) 0.060(2) Uiso 1.00 1 c
H(4) H 0.4620(3) -0.1805(7) 0.2995(2) 0.058(2) Uiso 1.00 1 c
H(5) H 0.3377(4) -0.1342(8) 0.3345(3) 0.078(2) Uiso 1.00 1 c
H(6) H 0.3264(3) 0.1475(8) 0.3335(2) 0.071(2) Uiso 1.00 1 c
H(7) H 0.2767(4) 0.0139(10) 0.4133(2) 0.098(3) Uiso 1.00 1 c
H(8) H 0.2764(4) 0.2051(10) 0.4092(2) 0.098(3) Uiso 1.00 1 c
H(9) H 0.4760(4) 0.0885(8) 0.4306(2) 0.082(2) Uiso 1.00 1 c
H(10) H 0.4572(4) 0.2695(8) 0.4454(2) 0.082(2) Uiso 1.00 1 c
H(11) H 0.3920(5) -0.4404(9) 0.4654(3) 0.108(3) Uiso 1.00 1 c
H(12) H 0.4722(5) -0.3773(9) 0.4456(3) 0.108(3) Uiso 1.00 1 c
H(13) H 0.4195(5) -0.2620(9) 0.4774(3) 0.107(3) Uiso 1.00 1 c
H(14) H 0.6483(5) 0.4864(10) 0.4083(4) 0.119(4) Uiso 1.00 1 c
H(15) H 0.6829(5) 0.4591(10) 0.3554(4) 0.119(4) Uiso 1.00 1 c
H(16) H 0.6470(5) 0.6289(10) 0.3696(4) 0.119(4) Uiso 1.00 1 c
H(17) H 0.7292(4) -0.1123(11) 0.2409(4) 0.128(4) Uiso 1.00 1 c
H(18) H 0.6500(4) -0.0978(11) 0.2127(4) 0.128(4) Uiso 1.00 1 c
H(19) H 0.6945(4) 0.0604(11) 0.2289(4) 0.128(4) Uiso 1.00 1 c
H(20) H 0.4290(5) 0.1452(10) 0.1804(3) 0.093(3) Uiso 1.00 1 c
H(21) H 0.4133(5) -0.0072(10) 0.1467(3) 0.093(3) Uiso 1.00 1 c
H(22) H 0.3470(5) 0.0620(10) 0.1804(3) 0.093(3) Uiso 1.00 1 c
H(23) H 0.2576(3) 0.2632(6) 0.1399(2) 0.062(2) Uiso 1.00 1 c
H(24) H 0.1979(3) 0.5382(6) 0.0930(2) 0.058(2) Uiso 1.00 1 c
H(25) H 0.2718(3) 0.7014(7) 0.1476(2) 0.063(2) Uiso 1.00 1 c
H(26) H 0.3979(3) 0.6583(7) 0.1147(2) 0.063(2) Uiso 1.00 1 c
H(27) H 0.4138(3) 0.3808(8) 0.1154(2) 0.071(2) Uiso 1.00 1 c
H(28) H 0.4714(4) 0.3417(11) 0.0414(3) 0.098(3) Uiso 1.00 1 c
H(29) H 0.4542(4) 0.5285(11) 0.0346(3) 0.098(3) Uiso 1.00 1 c
H(30) H 0.2647(4) 0.4310(9) 0.0157(2) 0.094(3) Uiso 1.00 1 c
H(31) H 0.2845(4) 0.2490(9) 0.0027(2) 0.094(3) Uiso 1.00 1 c
H(32) H 0.3360(4) 0.1976(8) 0.0782(2) 0.074(2) Uiso 1.00 1 c
H(33) H 0.0532(5) 0.0551(9) 0.0785(3) 0.092(3) Uiso 1.00 1 c
H(34) H 0.1072(5) 0.0310(9) 0.0324(3) 0.093(3) Uiso 1.00 1 c
H(35) H 0.0989(5) -0.1091(9) 0.0715(3) 0.092(3) Uiso 1.00 1 c
H(36) H 0.0833(5) 0.5941(11) 0.2339(4) 0.123(3) Uiso 1.00 1 c
H(37) H 0.0069(5) 0.6152(11) 0.2031(4) 0.123(3) Uiso 1.00 1 c
H(38) H 0.0405(5) 0.4400(11) 0.2128(4) 0.123(3) Uiso 1.00 1 c
H(39) H 0.3225(5) 0.3656(10) 0.2698(3) 0.102(3) Uiso 1.00 1 c
H(40) H 0.3956(5) 0.4792(10) 0.2664(3) 0.102(3) Uiso 1.00 1 c
H(41) H 0.3272(5) 0.5244(10) 0.3021(3) 0.102(3) Uiso 1.00 1 c
H(42) H 0.3445(5) 0.9544(9) -0.0208(3) 0.106(3) Uiso 1.00 1 c
H(43) H 0.3198(5) 0.7728(9) -0.0306(3) 0.106(3) Uiso 1.00 1 c
H(44) H 0.2647(5) 0.8894(9) -0.0009(3) 0.106(3) Uiso 1.00 1 c

loop_
_atom_site_aniso_label
_atom_site_aniso_U_11
_atom_site_aniso_U_22
_atom_site_aniso_U_33
_atom_site_aniso_U_12
_atom_site_aniso_U_13
_atom_site_aniso_U_23
O(6) 0.056(2) 0.072(3) 0.061(3) 0.011(2) 0.002(2) 0.010(2)
O(8) 0.050(2) 0.057(2) 0.040(2) 0.006(2) 0.004(2) -0.006(2)
O(15) 0.061(2) 0.048(2) 0.033(2) 0.008(2) -0.001(2) 0.000(2)
O(2) 0.061(2) 0.067(3) 0.054(2) 0.001(2) -0.017(2) 0.015(2)
O(4) 0.058(2) 0.060(2) 0.069(3) 0.005(2) -0.022(2) 0.001(2)
O(13) 0.064(3) 0.076(3) 0.050(2) 0.020(2) 0.005(2) 0.008(2)
O(17) 0.072(3) 0.061(2) 0.053(2) -0.008(2) -0.009(2) 0.015(2)
O(11) 0.062(2) 0.060(2) 0.069(3) -0.001(2) -0.019(2) 0.009(2)
O(5) 0.090(3) 0.056(2) 0.100(4) 0.003(2) -0.033(3) 0.010(2)
C(18) 0.056(3) 0.060(3) 0.030(3) 0.012(3) -0.010(2) 0.004(2)
O(12) 0.090(3) 0.069(3) 0.119(5) 0.004(3) -0.017(3) 0.007(3)
O(10) 0.101(4) 0.161(5) 0.044(3) 0.026(4) 0.017(3) 0.008(3)
O(16) 0.163(5) 0.088(3) 0.049(3) 0.047(4) -0.005(3) -0.017(2)
C(1) 0.063(3) 0.057(3) 0.052(3) 0.015(3) -0.005(3) -0.001(3)
O(3) 0.112(4) 0.102(4) 0.108(4) -0.045(4) -0.026(4) 0.034(3)
C(20) 0.055(3) 0.067(4) 0.036(3) -0.003(3) -0.005(2) 0.009(3)
O(9) 0.142(5) 0.085(3) 0.073(3) 0.038(3) -0.007(3) -0.011(3)
O(1) 0.099(4) 0.163(6) 0.053(3) 0.030(4) 0.008(3) 0.009(3)
O(14) 0.072(3) 0.144(5) 0.143(6) 0.036(3) 0.024(3) 0.068(5)
C(4) 0.056(3) 0.050(3) 0.038(3) 0.007(2) -0.014(2) 0.006(2)
C(6) 0.049(3) 0.080(4) 0.049(3) 0.019(3) 0.009(3) 0.010(3)
C(24) 0.074(4) 0.066(4) 0.046(3) 0.018(3) -0.003(3) -0.002(3)
C(2) 0.061(3) 0.049(3) 0.046(3) 0.007(3) -0.011(3) 0.004(2)
O(18) 0.117(4) 0.116(4) 0.102(4) -0.050(4) -0.026(4) 0.040(4)
C(21) 0.053(3) 0.067(4) 0.057(4) 0.009(3) 0.005(3) 0.017(3)
C(11) 0.069(4) 0.051(3) 0.063(4) 0.003(3) -0.003(3) -0.004(3)
C(17) 0.051(3) 0.060(3) 0.045(3) 0.008(3) -0.012(2) 0.005(3)
C(3) 0.043(3) 0.058(3) 0.049(3) 0.008(3) 0.007(2) 0.013(3)
C(5) 0.056(4) 0.075(4) 0.064(4) -0.010(3) -0.012(3) 0.012(3)
C(25) 0.074(4) 0.062(4) 0.059(4) -0.002(3) 0.004(3) 0.008(3)
C(16) 0.104(5) 0.089(5) 0.039(4) 0.001(4) -0.000(4) -0.006(3)
C(29) 0.076(4) 0.061(4) 0.041(3) 0.007(3) 0.009(3) -0.014(3)
C(19) 0.056(3) 0.049(3) 0.053(3) 0.016(3) 0.001(3) 0.005(2)
C(26) 0.088(4) 0.086(5) 0.057(4) -0.025(4) -0.008(3) 0.004(3)
C(9) 0.086(4) 0.050(3) 0.045(3) -0.004(3) 0.006(3) 0.009(3)
C(13) 0.073(5) 0.062(4) 0.118(7) -0.004(4) -0.001(5) 0.004(5)
C(8) 0.093(5) 0.061(4) 0.052(4) 0.024(3) -0.003(3) 0.001(3)
C(12) 0.095(5) 0.084(5) 0.118(8) -0.013(4) -0.047(5) -0.001(5)
C(22) 0.074(4) 0.112(6) 0.060(4) 0.022(4) 0.012(3) -0.000(4)
C(27) 0.041(3) 0.062(3) 0.085(5) -0.002(3) 0.011(3) 0.020(4)
O(7) 0.078(4) 0.164(6) 0.163(6) 0.046(4) 0.026(4) 0.075(5)
C(15) 0.057(3) 0.069(4) 0.066(4) 0.005(3) -0.005(3) 0.011(3)
C(7) 0.078(4) 0.106(6) 0.061(4) 0.024(4) 0.022(4) 0.022(4)
C(28) 0.094(5) 0.093(5) 0.119(7) 0.007(5) 0.028(5) 0.004(5)
C(30) 0.104(5) 0.093(5) 0.058(4) 0.017(4) -0.010(4) 0.014(4)
C(32) 0.122(6) 0.083(5) 0.060(4) 0.010(5) -0.003(4) 0.023(4)
C(10) 0.123(6) 0.078(5) 0.067(4) 0.006(5) -0.002(4) 0.019(4)
C(31) 0.081(5) 0.071(4) 0.072(4) 0.011(4) -0.001(4) 0.015(4)
C(23) 0.090(5) 0.095(5) 0.051(4) 0.016(4) -0.007(4) -0.019(3)
C(14) 0.076(4) 0.099(5) 0.145(8) -0.010(4) 0.059(5) -0.033(6)

loop_
_atom_type_symbol
_atom_type_description
_atom_type_scat_dispersion_real
_atom_type_scat_dispersion_imag
_atom_type_scat_source
C C 0.003 0.002
;
International Tables for Crystallography
(1992, Vol. C, Tables 4.2.6.8 and 6.1.1.4)
;
H H 0.000 0.000
;
International Tables for Crystallography
(1992, Vol. C, Table 6.1.1.4)
;
O O 0.011 0.006
;
International Tables for Crystallography
(1992, Vol. C, Tables 4.2.6.8 and 6.1.1.4)
;

loop_
_geom_angle_atom_site_label_1
_geom_angle_atom_site_label_2
_geom_angle_atom_site_label_3
_geom_angle
_geom_angle_publ_flag
C(3) O(6) C(13) 120.0(6) yes
C(4) O(8) C(15) 117.2(4) yes
C(29) O(15) C(19) 118.2(4) yes
C(5) O(2) C(9) 118.9(5) yes
C(2) O(4) C(11) 116.5(4) yes
C(18) O(13) C(27) 118.9(5) yes
C(20) O(17) C(31) 119.5(5) yes
C(17) O(11) C(25) 118.0(4) yes
C(17) C(18) C(19) 112.2(4) yes
C(17) C(18) H(24) 109.5(6) no
C(17) C(18) O(13) 106.7(4) yes
C(19) C(18) H(24) 111.4(6) no
C(19) C(18) O(13) 105.9(4) yes
H(24) C(18) O(13) 110.9(6) no
C(22) O(10) C(23) 112.2(5) yes
C(6) C(1) C(2) 114.6(5) yes
C(6) C(1) C(8) 102.2(5) yes
C(6) C(1) H(1) 108.6(6) no
C(2) C(1) C(8) 116.8(5) yes
C(2) C(1) H(1) 107.4(6) no
C(8) C(1) H(1) 106.9(6) no
C(21) C(20) C(19) 112.3(5) yes
C(21) C(20) H(26) 110.2(6) no
C(21) C(20) O(17) 111.0(4) yes
C(19) C(20) H(26) 109.4(6) no
C(19) C(20) O(17) 103.9(4) yes
H(26) C(20) O(17) 109.9(6) no
C(8) O(1) C(7) 110.6(5) yes
C(3) C(4) C(5) 112.8(5) yes
C(3) C(4) H(4) 111.0(5) no
C(3) C(4) O(8) 106.8(4) yes
C(5) C(4) H(4) 110.0(6) no
C(5) C(4) O(8) 106.0(4) yes
H(4) C(4) O(8) 110.0(5) no
C(5) C(6) C(7) 113.7(5) yes
C(5) C(6) H(6) 109.5(7) no
C(5) C(6) C(1) 113.5(5) yes
C(7) C(6) H(6) 110.6(6) no
C(7) C(6) C(1) 100.1(5) yes
H(6) C(6) C(1) 109.1(6) no
C(21) C(24) C(17) 114.4(5) yes
C(21) C(24) C(23) 102.3(5) yes
C(21) C(24) H(32) 106.1(7) no
C(17) C(24) C(23) 117.4(5) yes
C(17) C(24) H(32) 107.4(6) no
C(23) C(24) H(32) 108.6(6) no
C(3) C(2) H(2) 106.6(6) no
C(3) C(2) O(4) 106.5(4) yes
C(3) C(2) C(1) 115.1(5) yes
H(2) C(2) O(4) 108.7(6) no
H(2) C(2) C(1) 108.3(6) no
O(4) C(2) C(1) 111.4(4) yes
C(22) C(21) H(27) 110.0(7) no
C(22) C(21) C(20) 111.8(6) yes
C(22) C(21) C(24) 101.3(5) yes
H(27) C(21) C(20) 109.3(7) no
H(27) C(21) C(24) 111.3(7) no
C(20) C(21) C(24) 112.9(5) yes
C(12) C(11) O(4) 110.7(5) yes
C(12) C(11) O(5) 127.2(6) yes
O(4) C(11) O(5) 121.9(6) yes
H(23) C(17) O(11) 107.5(6) no
H(23) C(17) C(18) 107.6(6) no
H(23) C(17) C(24) 109.4(6) no
O(11) C(17) C(18) 106.1(4) yes
O(11) C(17) C(24) 111.7(4) yes
C(18) C(17) C(24) 114.2(5) yes
H(3) C(3) O(6) 109.5(5) no
H(3) C(3) C(4) 110.9(6) no
H(3) C(3) C(2) 107.7(6) no
O(6) C(3) C(4) 108.7(5) yes
O(6) C(3) C(2) 109.1(4) yes
C(4) C(3) C(2) 110.9(4) yes
H(5) C(5) O(2) 109.0(7) no
H(5) C(5) C(4) 111.1(7) no
H(5) C(5) C(6) 109.4(7) no
O(2) C(5) C(4) 104.6(5) yes
O(2) C(5) C(6) 111.0(5) yes
C(4) C(5) C(6) 111.6(5) yes
C(26) C(25) O(11) 112.7(6) yes
C(26) C(25) O(12) 124.5(6) yes
O(11) C(25) O(12) 122.6(6) yes
C(15) C(16) H(20) 106.6(8) no
C(15) C(16) H(21) 110.1(8) no
C(15) C(16) H(22) 111.6(8) no
H(20) C(16) H(21) 109(1) no
H(20) C(16) H(22) 109(1) no
H(21) C(16) H(22) 109(1) no
C(30) C(29) O(15) 111.7(5) yes
C(30) C(29) O(16) 124.6(6) yes
O(15) C(29) O(16) 123.6(5) yes
H(25) C(19) O(15) 111.2(6) no
H(25) C(19) C(18) 110.6(6) no
H(25) C(19) C(20) 110.4(6) no
O(15) C(19) C(18) 109.3(4) yes
O(15) C(19) C(20) 105.2(4) yes
C(18) C(19) C(20) 110.0(5) yes
H(33) C(26) H(34) 109(1) no
H(33) C(26) H(35) 109(1) no
H(33) C(26) C(25) 112.9(8) no
H(34) C(26) H(35) 109(1) no
H(34) C(26) C(25) 106.2(8) no
H(35) C(26) C(25) 109.3(8) no
C(10) C(9) O(2) 109.6(5) yes
C(10) C(9) O(3) 126.1(6) yes
O(2) C(9) O(3) 124.4(6) yes
O(7) C(13) C(14) 128.2(7) yes
O(7) C(13) O(6) 120.3(8) yes
C(14) C(13) O(6) 111.2(7) yes
H(9) C(8) H(10) 109.5(9) no
H(9) C(8) C(1) 110.0(6) no
H(9) C(8) O(1) 112.3(7) no
H(10) C(8) C(1) 110.6(7) no
H(10) C(8) O(1) 109.3(7) no
C(1) C(8) O(1) 105.1(5) yes
H(14) C(12) H(15) 109(1) no
H(14) C(12) H(16) 109(1) no
H(14) C(12) C(11) 110.9(9) no
H(15) C(12) H(16) 109(1) no
H(15) C(12) C(11) 106(1) no
H(16) C(12) C(11) 111.0(9) no
H(28) C(22) H(29) 109(1) no
H(28) C(22) O(10) 112.6(8) no
H(28) C(22) C(21) 110.4(8) no
H(29) C(22) O(10) 108.7(8) no
H(29) C(22) C(21) 109.9(8) no
O(10) C(22) C(21) 105.7(5) yes
C(28) C(27) O(13) 112.1(6) yes
C(28) C(27) O(14) 124.2(6) yes
O(13) C(27) O(14) 123.7(6) yes
O(8) C(15) O(9) 124.1(6) yes
O(8) C(15) C(16) 111.5(5) yes
O(9) C(15) C(16) 124.4(6) yes
H(7) C(7) H(8) 109.5(9) no
H(7) C(7) O(1) 112.5(8) no
H(7) C(7) C(6) 111.4(8) no
H(8) C(7) O(1) 106.8(8) no
H(8) C(7) C(6) 109.9(7) no
O(1) C(7) C(6) 106.7(5) yes
H(36) C(28) H(37) 109(1) no
H(36) C(28) H(38) 109(1) no
H(36) C(28) C(27) 111.4(9) no
H(37) C(28) H(38) 109(1) no
H(37) C(28) C(27) 109(1) no
H(38) C(28) C(27) 107.8(9) no
H(39) C(30) H(40) 109(1) no
H(39) C(30) H(41) 109(1) no
H(39) C(30) C(29) 112.4(9) no
H(40) C(30) H(41) 109(1) no
H(40) C(30) C(29) 105.6(8) no
H(41) C(30) C(29) 110.4(9) no
C(31) C(32) H(42) 108.8(8) no
C(31) C(32) H(43) 108.6(8) no
C(31) C(32) H(44) 111.0(8) no
H(42) C(32) H(43) 109.5(9) no
H(42) C(32) H(44) 109(1) no
H(43) C(32) H(44) 109(1) no
H(11) C(10) H(12) 109(1) no
H(11) C(10) H(13) 109.5(9) no
H(11) C(10) C(9) 107.9(8) no
H(12) C(10) H(13) 109(1) no
H(12) C(10) C(9) 110.6(8) no
H(13) C(10) C(9) 109.9(8) no
O(17) C(31) O(18) 122.1(7) yes
O(17) C(31) C(32) 110.2(6) yes
O(18) C(31) C(32) 127.6(7) yes
H(30) C(23) H(31) 109.5(9) no
H(30) C(23) O(10) 111.3(8) no
H(30) C(23) C(24) 111.0(7) no
H(31) C(23) O(10) 109.4(7) no
H(31) C(23) C(24) 110.2(7) no
O(10) C(23) C(24) 105.4(5) yes
H(17) C(14) H(18) 109(1) no
H(17) C(14) H(19) 109(1) no
H(17) C(14) C(13) 109(1) no
H(18) C(14) H(19) 109(1) no
H(18) C(14) C(13) 110.0(9) no
H(19) C(14) C(13) 109(1) no

loop_
_geom_bond_atom_site_label_1
_geom_bond_atom_site_label_2
_geom_bond_distance
_geom_bond_publ_flag
O(6) C(3) 1.415(7) yes
O(6) C(13) 1.356(9) yes
O(8) C(4) 1.432(6) yes
O(8) C(15) 1.386(8) yes
O(15) C(29) 1.318(7) yes
O(15) C(19) 1.479(7) yes
O(2) C(5) 1.432(8) yes
O(2) C(9) 1.328(7) yes
O(4) C(2) 1.456(6) yes
O(4) C(11) 1.362(7) yes
O(13) C(18) 1.477(7) yes
O(13) C(27) 1.316(7) yes
O(17) C(20) 1.453(7) yes
O(17) C(31) 1.357(8) yes
O(11) C(17) 1.458(7) yes
O(11) C(25) 1.325(8) yes
O(5) C(11) 1.175(8) yes
C(18) C(17) 1.487(7) yes
C(18) C(19) 1.505(8) yes
C(18) H(24) 0.950(8) no
O(12) C(25) 1.206(9) yes
O(10) C(22) 1.426(9) yes
O(10) C(23) 1.409(9) yes
O(16) C(29) 1.181(8) yes
C(1) C(6) 1.529(8) yes
C(1) C(2) 1.517(8) yes
C(1) C(8) 1.528(8) yes
C(1) H(1) 0.950(9) no
O(3) C(9) 1.167(9) yes
C(20) C(21) 1.504(9) yes
C(20) C(19) 1.533(8) yes
C(20) H(26) 0.950(8) no
O(9) C(15) 1.189(9) yes
O(1) C(8) 1.439(9) yes
O(1) C(7) 1.400(8) yes
O(14) C(27) 1.18(1) yes
C(4) C(3) 1.526(7) yes
C(4) C(5) 1.517(8) yes
C(4) H(4) 0.950(7) no
C(6) C(5) 1.526(9) yes
C(6) C(7) 1.536(9) yes
C(6) H(6) 0.950(8) no
C(24) C(21) 1.536(9) yes
C(24) C(17) 1.496(8) yes
C(24) C(23) 1.542(8) yes
C(24) H(32) 0.950(9) no
C(2) C(3) 1.511(8) yes
C(2) H(2) 0.950(8) no
O(18) C(31) 1.19(1) yes
C(21) C(22) 1.547(9) yes
C(21) H(27) 0.950(9) no
C(11) C(12) 1.48(1) yes
C(17) H(23) 0.950(7) no
C(3) H(3) 0.950(8) no
C(5) H(5) 0.950(9) no
C(25) C(26) 1.49(1) yes
C(16) C(15) 1.46(1) yes
C(16) H(20) 0.95(1) no
C(16) H(21) 0.95(1) no
C(16) H(22) 0.95(1) no
C(29) C(30) 1.50(1) yes
C(19) H(25) 0.950(8) no
C(26) H(33) 0.95(1) no
C(26) H(34) 0.95(1) no
C(26) H(35) 0.95(1) no
C(9) C(10) 1.508(9) yes
C(13) O(7) 1.20(1) yes
C(13) C(14) 1.51(1) yes
C(8) H(9) 0.950(9) no
C(8) H(10) 0.950(9) no
C(12) H(14) 0.95(2) no
C(12) H(15) 0.95(1) no
C(12) H(16) 0.95(1) no
C(22) H(28) 0.95(1) no
C(22) H(29) 0.95(1) no
C(27) C(28) 1.47(1) yes
C(7) H(7) 0.95(1) no
C(7) H(8) 0.95(1) no
C(28) H(36) 0.95(1) no
C(28) H(37) 0.95(1) no
C(28) H(38) 0.95(1) no
C(30) H(39) 0.95(1) no
C(30) H(40) 0.95(1) no
C(30) H(41) 0.95(1) no
C(32) C(31) 1.48(1) yes
C(32) H(42) 0.95(1) no
C(32) H(43) 0.95(1) no
C(32) H(44) 0.95(1) no
C(10) H(11) 0.95(1) no
C(10) H(12) 0.95(1) no
C(10) H(13) 0.95(1) no
C(23) H(30) 0.95(1) no
C(23) H(31) 0.95(1) no
C(14) H(17) 0.95(1) no
C(14) H(18) 0.95(1) no
C(14) H(19) 0.95(1) no

loop_
_geom_contact_atom_site_label_1
_geom_contact_atom_site_label_2
_geom_contact_distance
_geom_contact_publ_flag
_geom_contact_site_symmetry_2
O(6) O(8) 2.740(5) yes 55501
O(6) O(4) 2.830(6) yes 55501
O(6) O(9) 3.230(7) yes 55501
O(6) C(4) 2.391(6) yes 55501
O(6) C(2) 2.385(7) yes 55501
O(6) O(7) 2.214(8) yes 55501
O(6) C(15) 3.100(7) yes 55501
O(6) C(14) 2.364(9) yes 55501
O(6) H(2) 2.460(7) no 55501
O(6) H(3) 1.950(8) no 55501
O(6) H(4) 2.610(7) no 55501
O(6) H(17) 3.161(9) no 55501
O(6) H(18) 2.58(1) no 55501
O(6) H(19) 2.571(9) no 55501
O(6) H(36) 3.28(1) no 56503
O(8) O(6) 2.740(5) yes 55501
O(8) O(2) 3.577(6) yes 55501
O(8) O(16) 3.529(7) yes 54501
O(8) C(1) 3.356(7) yes 55501
O(8) O(9) 2.277(6) yes 55501
O(8) C(6) 2.851(7) yes 55501
O(8) C(2) 2.853(7) yes 55501
O(8) C(3) 2.375(7) yes 55501
O(8) C(5) 2.356(8) yes 55501
O(8) C(16) 2.356(8) yes 55501
O(8) H(2) 2.575(6) no 55501
O(8) H(3) 3.208(7) no 55501
O(8) H(4) 1.970(6) no 55501
O(8) H(5) 2.569(8) no 55501
O(8) H(6) 2.632(7) no 55501
O(8) H(20) 2.525(8) no 55501
O(8) H(21) 3.169(8) no 55501
O(8) H(22) 2.579(8) no 55501
O(8) H(39) 3.286(9) no 55501
O(15) O(13) 2.762(6) yes 55501
O(15) C(18) 2.433(7) yes 55501
O(15) O(16) 2.203(6) yes 55501
O(15) C(20) 2.394(7) yes 55501
O(15) O(9) 3.498(7) yes 56501
O(15) C(24) 3.389(7) yes 55501
O(15) C(21) 2.876(7) yes 55501
O(15) C(17) 2.887(6) yes 55501
O(15) C(30) 2.331(9) yes 55501
O(15) H(20) 3.485(9) no 55501
O(15) H(23) 2.603(6) no 55501
O(15) H(24) 3.267(7) no 55501
O(15) H(25) 2.026(7) no 55501
O(15) H(26) 2.574(7) no 55501
O(15) H(27) 2.658(7) no 55501
O(15) H(37) 3.342(9) no 56503
O(15) H(39) 2.561(9) no 55501
O(15) H(40) 2.521(9) no 55501
O(15) H(41) 3.135(9) no 55501
O(2) O(8) 3.577(6) yes 55501
O(2) O(5) 3.433(6) yes 54501
O(2) C(1) 3.052(7) yes 55501
O(2) O(3) 2.208(7) yes 55501
O(2) O(1) 2.940(7) yes 55501
O(2) C(4) 2.334(6) yes 55501
O(2) C(6) 2.439(7) yes 55501
O(2) C(2) 3.486(7) yes 55501
O(2) C(3) 2.884(7) yes 55501
O(2) C(8) 2.920(7) yes 55501
O(2) C(7) 2.869(9) yes 55501
O(2) C(10) 2.319(8) yes 55501
O(2) H(3) 2.621(6) no 55501
O(2) H(4) 2.519(6) no 55501
O(2) H(5) 1.960(8) no 55501
O(2) H(6) 3.241(7) no 55501
O(2) H(7) 2.811(8) no 55501
O(2) H(9) 2.515(8) no 55501
O(2) H(11) 3.112(8) no 55501
O(2) H(12) 2.547(8) no 55501
O(2) H(13) 2.538(8) no 55501
O(4) O(6) 2.830(6) yes 55501
O(4) O(5) 2.220(6) yes 55501
O(4) C(1) 2.455(7) yes 55501
O(4) C(3) 2.378(7) yes 55501
O(4) C(13) 3.583(9) yes 55501
O(4) C(8) 2.934(7) yes 55501
O(4) C(12) 2.337(9) yes 55501
O(4) H(1) 2.723(7) no 55501
O(4) H(2) 1.976(7) no 55501
O(4) H(3) 2.468(7) no 55501
O(4) H(9) 2.881(7) no 55501
O(4) H(10) 2.923(7) no 55501
O(4) H(14) 2.56(1) no 55501
O(4) H(15) 2.498(9) no 55501
O(4) H(16) 3.155(9) no 55501
O(4) H(36) 3.53(1) no 56503
O(4) H(43) 3.594(8) no 66504
O(13) O(15) 2.762(6) yes 55501
O(13) O(11) 2.808(6) yes 55501
O(13) O(16) 3.249(7) yes 55501
O(13) O(14) 2.203(7) yes 55501
O(13) C(17) 2.379(7) yes 55501
O(13) C(29) 3.112(7) yes 55501
O(13) C(19) 2.381(7) yes 55501
O(13) C(28) 2.31(1) yes 55501
O(13) H(23) 2.427(7) no 55501
O(13) H(24) 2.021(7) no 55501
O(13) H(25) 2.599(7) no 55501
O(13) H(36) 2.54(1) no 55501
O(13) H(37) 3.11(1) no 55501
O(13) H(38) 2.53(1) no 55501
O(17) C(18) 2.823(7) yes 55501
O(17) O(12) 3.388(7) yes 56501
O(17) O(10) 2.933(7) yes 55501
O(17) C(24) 3.030(8) yes 55501
O(17) O(18) 2.231(7) yes 55501
O(17) C(21) 2.436(7) yes 55501
O(17) C(17) 3.450(7) yes 55501
O(17) C(19) 2.353(7) yes 55501
O(17) C(22) 2.828(9) yes 55501
O(17) C(32) 2.326(8) yes 55501
O(17) C(23) 2.902(8) yes 55501
O(17) H(24) 2.548(7) no 55501
O(17) H(25) 2.526(7) no 55501
O(17) H(26) 1.988(7) no 55501
O(17) H(27) 3.240(7) no 55501
O(17) H(29) 2.646(9) no 55501
O(17) H(30) 2.496(8) no 55501
O(17) H(42) 3.130(8) no 55501
O(17) H(43) 2.528(8) no 55501
O(17) H(44) 2.546(8) no 55501
O(11) O(13) 2.808(6) yes 55501
O(11) C(18) 2.354(7) yes 55501
O(11) O(12) 2.222(6) yes 55501
O(11) C(24) 2.445(7) yes 55501
O(11) C(26) 2.342(8) yes 55501
O(11) C(27) 3.510(8) yes 55501
O(11) C(23) 2.939(8) yes 55501
O(11) H(23) 1.965(7) no 55501
O(11) H(24) 2.465(7) no 55501
O(11) H(30) 2.904(8) no 55501
O(11) H(31) 2.929(8) no 55501
O(11) H(32) 2.738(7) no 55501
O(11) H(33) 2.589(8) no 55501
O(11) H(34) 2.535(8) no 55501
O(11) H(35) 3.136(8) no 55501
O(5) O(2) 3.433(6) yes 56501
O(5) O(4) 2.220(6) yes 55501
O(5) C(1) 3.174(8) yes 55501
O(5) C(4) 3.542(7) yes 56501
O(5) C(2) 2.652(7) yes 55501
O(5) C(9) 3.433(8) yes 56501
O(5) C(12) 2.38(1) yes 55501
O(5) C(28) 3.52(1) yes 56503
O(5) C(30) 3.50(1) yes 55501
O(5) H(1) 2.722(8) no 55501
O(5) H(2) 2.372(7) no 55501
O(5) H(4) 2.713(7) no 56501
O(5) H(12) 3.195(9) no 56501
O(5) H(14) 3.00(1) no 55501
O(5) H(15) 2.91(1) no 55501
O(5) H(16) 2.53(1) no 55501
O(5) H(36) 3.06(1) no 56503
O(5) H(38) 3.27(1) no 56503
O(5) H(40) 2.79(1) no 55501
O(5) H(41) 3.37(1) no 55501
C(18) O(15) 2.433(7) yes 55501
C(18) O(17) 2.823(7) yes 55501
C(18) O(11) 2.354(7) yes 55501
C(18) C(20) 2.489(8) yes 55501
C(18) O(14) 2.708(8) yes 55501
C(18) C(24) 2.505(8) yes 55501
C(18) C(21) 2.936(8) yes 55501
C(18) C(25) 3.551(9) yes 55501
C(18) C(29) 3.316(8) yes 55501
C(18) C(27) 2.407(8) yes 55501
C(18) C(23) 3.268(9) yes 55501
C(18) H(23) 1.993(7) no 55501
C(18) H(25) 2.042(8) no 55501
C(18) H(26) 3.305(8) no 55501
C(18) H(27) 3.394(8) no 55501
C(18) H(30) 2.966(8) no 55501
C(18) H(32) 3.274(8) no 55501
O(12) O(17) 3.388(7) yes 54501
O(12) O(11) 2.222(6) yes 55501
O(12) C(24) 3.176(8) yes 55501
O(12) C(17) 2.674(7) yes 55501
O(12) C(16) 3.57(1) yes 55501
O(12) C(19) 3.516(7) yes 54501
O(12) C(26) 2.39(1) yes 55501
O(12) C(31) 3.400(9) yes 54501
O(12) H(21) 3.41(1) no 55501
O(12) H(22) 2.87(1) no 55501
O(12) H(23) 2.401(7) no 55501
O(12) H(25) 2.675(8) no 54501
O(12) H(32) 2.736(8) no 55501
O(12) H(33) 3.042(9) no 55501
O(12) H(34) 2.91(1) no 55501
O(12) H(35) 2.49(1) no 55501
O(12) H(44) 3.24(1) no 54501
O(10) O(17) 2.933(7) yes 55501
O(10) C(20) 3.187(8) yes 55501
O(10) C(24) 2.349(8) yes 55501
O(10) C(21) 2.370(8) yes 55501
O(10) C(31) 3.54(1) yes 55501
O(10) H(27) 3.134(8) no 55501
O(10) H(28) 1.994(9) no 55501
O(10) H(29) 1.95(1) no 55501
O(10) H(30) 1.965(9) no 55501
O(10) H(31) 1.944(9) no 55501
O(10) H(32) 2.687(8) no 55501
O(10) H(43) 3.34(1) no 55501
O(16) O(8) 3.529(7) yes 56501
O(16) O(15) 2.203(6) yes 55501
O(16) O(13) 3.249(7) yes 55501
O(16) O(9) 3.386(8) yes 56501
O(16) C(19) 2.692(7) yes 55501
O(16) C(15) 3.284(8) yes 56501
O(16) C(30) 2.38(1) yes 55501
O(16) H(5) 3.167(8) no 56501
O(16) H(22) 3.453(9) no 56501
O(16) H(25) 2.329(7) no 55501
O(16) H(36) 3.38(1) no 55501
O(16) H(39) 3.03(1) no 55501
O(16) H(40) 2.89(1) no 55501
O(16) H(41) 2.50(1) no 55501
C(1) O(8) 3.356(7) yes 55501
C(1) O(2) 3.052(7) yes 55501
C(1) O(4) 2.455(7) yes 55501
C(1) O(5) 3.174(8) yes 55501
C(1) O(1) 2.356(8) yes 55501
C(1) C(4) 2.938(8) yes 55501
C(1) C(11) 3.139(9) yes 55501
C(1) C(3) 2.556(8) yes 55501
C(1) C(5) 2.555(9) yes 55501
C(1) C(7) 2.350(9) yes 55501
C(1) H(2) 2.027(8) no 55501
C(1) H(3) 2.817(8) no 55501
C(1) H(5) 3.357(9) no 55501
C(1) H(6) 2.047(8) no 55501
C(1) H(7) 3.179(9) no 55501
C(1) H(8) 2.690(9) no 55501
C(1) H(9) 2.057(9) no 55501
C(1) H(10) 2.064(8) no 55501
C(1) H(39) 3.48(1) no 55501
C(1) H(40) 3.60(1) no 55501
C(1) H(41) 3.54(1) no 55501
O(3) O(2) 2.208(7) yes 55501
O(3) C(5) 2.696(9) yes 55501
O(3) C(30) 3.48(1) yes 54501
O(3) C(10) 2.39(1) yes 55501
O(3) H(1) 3.020(8) no 54501
O(3) H(5) 2.277(9) no 55501
O(3) H(7) 3.10(1) no 55501
O(3) H(11) 2.487(9) no 55501
O(3) H(12) 2.98(1) no 55501
O(3) H(13) 2.98(1) no 55501
O(3) H(41) 2.55(1) no 54501
O(3) H(43) 3.39(1) no 54502
C(20) O(15) 2.394(7) yes 55501
C(20) C(18) 2.489(8) yes 55501
C(20) O(10) 3.187(8) yes 55501
C(20) C(24) 2.534(9) yes 55501
C(20) O(18) 2.721(8) yes 55501
C(20) C(17) 2.923(8) yes 55501
C(20) C(29) 3.507(8) yes 55501
C(20) C(22) 2.526(9) yes 55501
C(20) C(31) 2.427(9) yes 55501
C(20) C(23) 3.128(9) yes 55501
C(20) H(21) 3.58(1) no 56501
C(20) H(23) 3.316(8) no 55501
C(20) H(24) 2.734(8) no 55501
C(20) H(25) 2.066(8) no 55501
C(20) H(27) 2.027(8) no 55501
C(20) H(28) 3.28(1) no 55501
C(20) H(29) 2.528(9) no 55501
C(20) H(30) 3.085(9) no 55501
C(20) H(32) 3.293(9) no 55501
O(9) O(6) 3.230(7) yes 55501
O(9) O(8) 2.277(6) yes 55501
O(9) O(15) 3.498(7) yes 54501
O(9) O(16) 3.386(8) yes 54501
O(9) C(4) 2.725(7) yes 55501
O(9) C(3) 3.590(8) yes 55501
O(9) C(16) 2.350(9) yes 55501
O(9) C(29) 3.297(8) yes 54501
O(9) C(28) 3.32(1) yes 55503
O(9) H(4) 2.317(7) no 55501
O(9) H(18) 3.252(9) no 55501
O(9) H(20) 2.902(9) no 55501
O(9) H(21) 2.464(9) no 55501
O(9) H(22) 2.98(1) no 55501
O(9) H(26) 3.128(8) no 54501
O(9) H(37) 3.54(1) no 55503
O(9) H(38) 2.42(1) no 55503
O(9) H(40) 3.26(1) no 54501
O(1) O(2) 2.940(7) yes 55501
O(1) C(1) 2.356(8) yes 55501
O(1) C(6) 2.357(8) yes 55501
O(1) C(5) 3.187(9) yes 55501
O(1) C(26) 3.400(9) yes 55502
O(1) C(9) 3.555(9) yes 55501
O(1) H(1) 2.684(8) no 55501
O(1) H(6) 3.127(8) no 55501
O(1) H(7) 1.969(9) no 55501
O(1) H(8) 1.905(9) no 55501
O(1) H(9) 2.003(9) no 55501
O(1) H(10) 1.969(9) no 55501
O(1) H(11) 3.56(1) no 56501
O(1) H(13) 3.40(1) no 55501
O(1) H(31) 3.076(9) no 55502
O(1) H(34) 2.459(9) no 55502
O(1) H(44) 3.22(1) no 54502
O(14) O(13) 2.203(7) yes 55501
O(14) C(18) 2.708(8) yes 55501
O(14) C(26) 3.44(1) yes 56501
O(14) C(28) 2.35(1) yes 55501
O(14) H(24) 2.334(8) no 55501
O(14) H(25) 3.427(7) no 55501
O(14) H(35) 2.57(1) no 56501
O(14) H(36) 2.97(1) no 55501
O(14) H(37) 2.45(1) no 55501
O(14) H(38) 2.91(1) no 55501
C(4) O(6) 2.391(6) yes 55501
C(4) O(2) 2.334(6) yes 55501
C(4) O(5) 3.542(7) yes 54501
C(4) C(1) 2.938(8) yes 55501
C(4) O(9) 2.725(7) yes 55501
C(4) C(6) 2.518(8) yes 55501
C(4) C(2) 2.501(7) yes 55501
C(4) C(9) 3.392(8) yes 55501
C(4) C(13) 3.334(9) yes 55501
C(4) C(15) 2.406(8) yes 55501
C(4) H(2) 2.727(7) no 55501
C(4) H(3) 2.066(7) no 55501
C(4) H(5) 2.060(8) no 55501
C(4) H(6) 2.797(8) no 55501
C(4) H(9) 3.571(8) no 55501
C(6) O(8) 2.851(7) yes 55501
C(6) O(2) 2.439(7) yes 55501
C(6) O(1) 2.357(8) yes 55501
C(6) C(4) 2.518(8) yes 55501
C(6) C(2) 2.563(8) yes 55501
C(6) C(3) 2.980(7) yes 55501
C(6) C(9) 3.408(8) yes 55501
C(6) C(8) 2.379(8) yes 55501
C(6) H(1) 2.041(8) no 55501
C(6) H(2) 2.848(8) no 55501
C(6) H(3) 3.323(7) no 55501
C(6) H(4) 3.336(8) no 55501
C(6) H(5) 2.048(9) no 55501
C(6) H(7) 2.079(9) no 55501
C(6) H(8) 2.063(9) no 55501
C(6) H(9) 2.789(8) no 55501
C(6) H(10) 3.173(9) no 55501
C(6) H(39) 3.28(1) no 55501
C(24) O(15) 3.389(7) yes 55501
C(24) O(17) 3.030(8) yes 55501
C(24) O(11) 2.445(7) yes 55501
C(24) C(18) 2.505(8) yes 55501
C(24) O(12) 3.176(8) yes 55501
C(24) O(10) 2.349(8) yes 55501
C(24) C(20) 2.534(9) yes 55501
C(24) C(25) 3.125(9) yes 55501
C(24) C(19) 2.934(8) yes 55501
C(24) C(22) 2.38(1) yes 55501
C(24) C(23) 1.542(8) yes 55501
C(24) H(21) 3.59(1) no 55501
C(24) H(22) 3.482(9) no 55501
C(24) H(23) 2.021(8) no 55501
C(24) H(24) 2.786(8) no 55501
C(24) H(26) 3.346(9) no 55501
C(24) H(27) 2.079(9) no 55501
C(24) H(28) 2.82(1) no 55501
C(24) H(29) 3.16(1) no 55501
C(24) H(30) 2.081(9) no 55501
C(24) H(31) 2.072(9) no 55501
C(2) O(6) 2.385(7) yes 55501
C(2) O(8) 2.853(7) yes 55501
C(2) O(2) 3.486(7) yes 55501
C(2) O(5) 2.652(7) yes 55501
C(2) C(4) 2.501(7) yes 55501
C(2) C(6) 2.563(8) yes 55501
C(2) C(11) 2.397(8) yes 55501
C(2) C(5) 2.954(8) yes 55501
C(2) C(13) 3.52(1) yes 55501
C(2) C(8) 2.593(8) yes 55501
C(2) H(1) 2.016(8) no 55501
C(2) H(3) 2.015(7) no 55501
C(2) H(4) 3.327(7) no 55501
C(2) H(6) 2.887(7) no 55501
C(2) H(9) 2.663(8) no 55501
C(2) H(10) 2.985(8) no 55501
C(2) H(36) 3.58(1) no 56503
C(2) H(40) 3.38(1) no 55501
O(18) O(17) 2.231(7) yes 55501
O(18) C(20) 2.721(8) yes 55501
O(18) C(16) 3.513(9) yes 56501
O(18) C(26) 3.34(1) yes 56503
O(18) C(32) 2.40(1) yes 55501
O(18) H(21) 2.579(9) no 56501
O(18) H(26) 2.314(8) no 55501
O(18) H(29) 2.92(1) no 55501
O(18) H(32) 3.010(9) no 56501
O(18) H(33) 2.51(1) no 56503
O(18) H(34) 3.45(1) no 56503
O(18) H(42) 2.512(9) no 55501
O(18) H(43) 2.974(9) no 55501
O(18) H(44) 3.00(1) no 55501
C(21) O(15) 2.876(7) yes 55501
C(21) O(17) 2.436(7) yes 55501
C(21) C(18) 2.936(8) yes 55501
C(21) O(10) 2.370(8) yes 55501
C(21) O(14) 3.464(8) yes 56503
C(21) C(17) 2.549(8) yes 55501
C(21) C(19) 2.522(8) yes 55501
C(21) C(22) 1.547(9) yes 55501
C(21) C(31) 3.42(1) yes 55501
C(21) C(23) 2.397(9) yes 55501
C(21) H(20) 3.42(1) no 55501
C(21) H(23) 2.852(8) no 55501
C(21) H(24) 3.291(8) no 55501
C(21) H(25) 3.337(8) no 55501
C(21) H(26) 2.037(9) no 55501
C(21) H(28) 2.079(9) no 55501
C(21) H(29) 2.07(1) no 55501
C(21) H(30) 2.814(9) no 55501
C(21) H(31) 3.187(9) no 55501
C(21) H(32) 2.018(9) no 55501
C(11) C(1) 3.139(9) yes 55501
C(11) C(2) 2.397(8) yes 55501
C(11) C(3) 3.593(8) yes 55501
C(11) H(1) 2.976(9) no 55501
C(11) H(2) 2.481(8) no 55501
C(11) H(10) 3.412(9) no 55501
C(11) H(12) 3.25(1) no 56501
C(11) H(14) 2.02(1) no 55501
C(11) H(15) 1.97(1) no 55501
C(11) H(16) 2.02(1) no 55501
C(11) H(36) 3.26(1) no 56503
C(17) O(15) 2.887(6) yes 55501
C(17) O(13) 2.379(7) yes 55501
C(17) O(17) 3.450(7) yes 55501
C(17) O(12) 2.674(7) yes 55501
C(17) C(20) 2.923(8) yes 55501
C(17) C(21) 2.549(8) yes 55501
C(17) C(25) 2.387(9) yes 55501
C(17) C(19) 2.484(8) yes 55501
C(17) C(27) 3.463(8) yes 55501
C(17) C(23) 2.596(8) yes 55501
C(17) H(22) 3.295(9) no 55501
C(17) H(24) 2.014(7) no 55501
C(17) H(25) 3.302(8) no 55501
C(17) H(27) 2.909(8) no 55501
C(17) H(30) 2.693(8) no 55501
C(17) H(31) 2.986(8) no 55501
C(17) H(32) 1.998(8) no 55501
C(3) O(8) 2.375(7) yes 55501
C(3) O(2) 2.884(7) yes 55501
C(3) O(4) 2.378(7) yes 55501
C(3) C(1) 2.556(8) yes 55501
C(3) O(9) 3.590(8) yes 55501
C(3) C(6) 2.980(7) yes 55501
C(3) C(11) 3.593(8) yes 55501
C(3) C(5) 2.535(8) yes 55501
C(3) C(13) 2.40(1) yes 55501
C(3) C(8) 3.301(8) yes 55501
C(3) O(7) 2.690(8) yes 55501
C(3) C(15) 3.286(9) yes 55501
C(3) H(1) 3.324(8) no 55501
C(3) H(2) 2.002(8) no 55501
C(3) H(4) 2.067(8) no 55501
C(3) H(5) 3.356(8) no 55501
C(3) H(6) 3.403(7) no 55501
C(3) H(9) 2.970(9) no 55501
C(5) O(8) 2.356(8) yes 55501
C(5) C(1) 2.555(9) yes 55501
C(5) O(3) 2.696(9) yes 55501
C(5) O(1) 3.187(9) yes 55501
C(5) C(2) 2.954(8) yes 55501
C(5) C(3) 2.535(8) yes 55501
C(5) C(9) 2.377(9) yes 55501
C(5) C(8) 3.129(9) yes 55501
C(5) C(15) 3.520(9) yes 55501
C(5) C(7) 2.56(1) yes 55501
C(5) H(1) 3.338(9) no 55501
C(5) H(2) 3.332(8) no 55501
C(5) H(3) 2.774(8) no 55501
C(5) H(4) 2.048(8) no 55501
C(5) H(6) 2.048(9) no 55501
C(5) H(7) 2.632(9) no 55501
C(5) H(8) 3.34(1) no 55501
C(5) H(9) 3.068(9) no 55501
C(5) H(41) 3.59(1) no 54501
C(25) C(18) 3.551(9) yes 55501
C(25) C(24) 3.125(9) yes 55501
C(25) C(17) 2.387(9) yes 55501
C(25) H(23) 2.474(8) no 55501
C(25) H(31) 3.391(9) no 55501
C(25) H(32) 3.004(9) no 55501
C(25) H(33) 2.05(1) no 55501
C(25) H(34) 1.98(1) no 55501
C(25) H(35) 2.01(1) no 55501
C(25) H(44) 3.32(1) no 54501
C(16) O(8) 2.356(8) yes 55501
C(16) O(12) 3.57(1) yes 55501
C(16) O(9) 2.350(9) yes 55501
C(16) O(18) 3.513(9) yes 54501
C(16) H(23) 3.202(9) no 55501
C(16) H(26) 3.546(9) no 54501
C(16) H(27) 3.21(1) no 55501
C(16) H(32) 3.158(9) no 55501
C(16) H(37) 3.36(1) no 56503
C(29) O(13) 3.112(7) yes 55501
C(29) C(18) 3.316(8) yes 55501
C(29) C(20) 3.507(8) yes 55501
C(29) O(9) 3.297(8) yes 56501
C(29) C(19) 2.401(8) yes 55501
C(29) H(23) 3.600(8) no 55501
C(29) H(25) 2.478(8) no 55501
C(29) H(26) 3.496(8) no 55501
C(29) H(39) 2.06(1) no 55501
C(29) H(40) 1.98(1) no 55501
C(29) H(41) 2.03(1) no 55501
C(19) O(13) 2.381(7) yes 55501
C(19) O(17) 2.353(7) yes 55501
C(19) O(12) 3.516(7) yes 56501
C(19) O(16) 2.692(7) yes 55501
C(19) C(24) 2.934(8) yes 55501
C(19) C(21) 2.522(8) yes 55501
C(19) C(17) 2.484(8) yes 55501
C(19) C(29) 2.401(8) yes 55501
C(19) C(27) 3.296(8) yes 55501
C(19) C(31) 3.451(9) yes 55501
C(19) H(23) 2.715(8) no 55501
C(19) H(24) 2.052(8) no 55501
C(19) H(26) 2.055(8) no 55501
C(19) H(27) 2.814(8) no 55501
C(26) O(11) 2.342(8) yes 55501
C(26) O(12) 2.39(1) yes 55501
C(26) O(14) 3.44(1) yes 54501
C(26) H(44) 3.47(1) no 54501
C(9) O(5) 3.433(8) yes 54501
C(9) O(1) 3.555(9) yes 55501
C(9) C(4) 3.392(8) yes 55501
C(9) C(6) 3.408(8) yes 55501
C(9) C(5) 2.377(9) yes 55501
C(9) C(7) 3.43(1) yes 55501
C(9) H(1) 3.283(8) no 54501
C(9) H(4) 3.325(8) no 55501
C(9) H(5) 2.401(9) no 55501
C(9) H(7) 3.00(1) no 55501
C(9) H(9) 3.535(9) no 55501
C(9) H(11) 2.014(9) no 55501
C(9) H(12) 2.05(1) no 55501
C(9) H(13) 2.037(9) no 55501
C(9) H(41) 3.30(1) no 54501
C(13) O(4) 3.583(9) yes 55501
C(13) C(4) 3.334(9) yes 55501
C(13) C(2) 3.52(1) yes 55501
C(13) C(3) 2.40(1) yes 55501
C(13) H(3) 2.44(1) no 55501
C(13) H(4) 3.222(9) no 55501
C(13) H(6) 3.50(1) no 55503
C(13) H(16) 3.41(1) no 54501
C(13) H(17) 2.03(1) no 55501
C(13) H(18) 2.04(1) no 55501
C(13) H(19) 2.03(1) no 55501
C(8) O(2) 2.920(7) yes 55501
C(8) O(4) 2.934(7) yes 55501
C(8) C(6) 2.379(8) yes 55501
C(8) C(2) 2.593(8) yes 55501
C(8) C(3) 3.301(8) yes 55501
C(8) C(5) 3.129(9) yes 55501
C(8) C(7) 2.33(1) yes 55501
C(8) H(1) 2.020(9) no 55501
C(8) H(2) 3.365(8) no 55501
C(8) H(3) 3.097(8) no 55501
C(8) H(6) 3.181(8) no 55501
C(8) H(7) 3.08(1) no 55501
C(8) H(8) 2.82(1) no 55501
C(8) H(11) 3.36(1) no 56501
C(8) H(34) 3.13(1) no 55502
C(12) O(4) 2.337(9) yes 55501
C(12) O(5) 2.38(1) yes 55501
C(12) O(10) 3.51(1) yes 66504
C(12) O(3) 3.36(1) yes 55503
C(12) O(7) 3.34(1) yes 56501
C(12) H(8) 3.36(1) no 56503
C(12) H(12) 3.60(1) no 56501
C(12) H(43) 3.51(1) no 66504
C(22) O(17) 2.828(9) yes 55501
C(22) C(20) 2.526(9) yes 55501
C(22) O(14) 3.379(9) yes 56503
C(22) C(24) 2.38(1) yes 55501
C(22) C(21) 1.547(9) yes 55501
C(22) C(31) 3.36(1) yes 55501
C(22) C(23) 2.35(1) yes 55501
C(22) H(26) 2.82(1) no 55501
C(22) H(27) 2.074(9) no 55501
C(22) H(30) 2.91(1) no 55501
C(22) H(31) 3.04(1) no 55501
C(22) H(32) 2.65(1) no 55501
C(27) O(11) 3.510(8) yes 55501
C(27) C(18) 2.407(8) yes 55501
C(27) C(17) 3.463(8) yes 55501
C(27) C(19) 3.296(8) yes 55501
C(27) H(24) 2.476(8) no 55501
C(27) H(25) 3.187(8) no 55501
C(27) H(35) 3.58(1) no 56501
C(27) H(36) 2.02(1) no 55501
C(27) H(37) 1.99(1) no 55501
C(27) H(38) 1.98(1) no 55501
O(7) O(6) 2.214(8) yes 55501
O(7) C(6) 3.441(8) yes 55503
O(7) C(3) 2.690(8) yes 55501
O(7) C(12) 3.34(1) yes 54501
O(7) C(7) 3.36(1) yes 55503
O(7) C(14) 2.44(1) yes 55501
O(7) H(3) 2.277(8) no 55501
O(7) H(4) 3.514(8) no 55501
O(7) H(6) 2.842(8) no 55503
O(7) H(7) 3.16(1) no 55503
O(7) H(8) 3.08(1) no 55503
O(7) H(16) 2.44(1) no 54501
O(7) H(17) 2.56(1) no 55501
O(7) H(18) 3.04(1) no 55501
O(7) H(19) 2.99(1) no 55501
C(15) O(6) 3.100(7) yes 55501
C(15) O(16) 3.284(8) yes 54501
C(15) C(4) 2.406(8) yes 55501
C(15) C(3) 3.286(9) yes 55501
C(15) C(5) 3.520(9) yes 55501
C(15) H(4) 2.434(8) no 55501
C(15) H(5) 3.534(9) no 55501
C(15) H(20) 1.96(1) no 55501
C(15) H(21) 2.00(1) no 55501
C(15) H(22) 2.02(1) no 55501
C(7) O(2) 2.869(9) yes 55501
C(7) C(1) 2.350(9) yes 55501
C(7) C(5) 2.56(1) yes 55501
C(7) C(9) 3.43(1) yes 55501
C(7) C(8) 2.33(1) yes 55501
C(7) H(1) 2.61(1) no 55501
C(7) H(5) 2.85(1) no 55501
C(7) H(6) 2.071(9) no 55501
C(7) H(9) 2.92(1) no 55501
C(7) H(10) 3.01(1) no 55501
C(7) H(31) 3.18(1) no 55502
C(7) H(42) 3.45(1) no 54502
C(7) H(44) 3.25(1) no 54502
C(28) O(13) 2.31(1) yes 55501
C(28) O(14) 2.35(1) yes 55501
C(30) O(15) 2.331(9) yes 55501
C(30) O(5) 3.50(1) yes 55501
C(30) O(16) 2.38(1) yes 55501
C(30) O(3) 3.48(1) yes 56501
C(30) H(1) 3.17(1) no 55501
C(30) H(2) 3.13(1) no 55501
C(30) H(4) 3.55(1) no 56501
C(30) H(5) 3.58(1) no 56501
C(30) H(6) 3.16(1) no 55501
C(30) H(37) 3.45(1) no 56503
C(32) O(17) 2.326(8) yes 55501
C(32) O(18) 2.40(1) yes 55501
C(32) H(31) 3.20(1) no 56501
C(32) H(32) 3.573(9) no 56501
C(10) O(2) 2.319(8) yes 55501
C(10) O(3) 2.39(1) yes 55501
C(10) C(22) 3.50(1) yes 65504
C(10) H(1) 3.425(9) no 54501
C(10) H(10) 3.18(1) no 54501
C(10) H(28) 3.01(1) no 65504
C(10) H(29) 3.40(1) no 65504
C(31) O(12) 3.400(9) yes 56501
C(31) O(10) 3.54(1) yes 55501
C(31) C(20) 2.427(9) yes 55501
C(31) C(21) 3.42(1) yes 55501
C(31) C(19) 3.451(9) yes 55501
C(31) C(22) 3.36(1) yes 55501
C(31) H(21) 3.39(1) no 56501
C(31) H(25) 3.380(9) no 55501
C(31) H(26) 2.467(9) no 55501
C(31) H(29) 2.80(1) no 55501
C(31) H(30) 3.50(1) no 55501
C(31) H(32) 3.34(1) no 56501
C(31) H(42) 2.00(1) no 55501
C(31) H(43) 2.00(1) no 55501
C(31) H(44) 2.02(1) no 55501
C(23) O(17) 2.902(8) yes 55501
C(23) O(11) 2.939(8) yes 55501
C(23) C(18) 3.268(9) yes 55501
C(23) C(20) 3.128(9) yes 55501
C(23) C(24) 1.542(8) yes 55501
C(23) C(21) 2.397(9) yes 55501
C(23) C(17) 2.596(8) yes 55501
C(23) C(22) 2.35(1) yes 55501
C(23) H(23) 3.375(8) no 55501
C(23) H(24) 3.074(9) no 55501
C(23) H(27) 3.208(9) no 55501
C(23) H(28) 2.94(1) no 55501
C(23) H(29) 3.01(1) no 55501
C(23) H(32) 2.053(9) no 55501
C(23) H(42) 3.42(1) no 54501
C(14) O(6) 2.364(9) yes 55501
C(14) O(12) 3.46(1) yes 55503
C(14) O(16) 3.20(1) yes 56503
C(14) O(7) 2.44(1) yes 55501
C(14) H(22) 3.20(1) no 55503
C(14) H(23) 3.39(1) no 55503
H(1) O(4) 2.723(7) no 55501
H(1) O(5) 2.722(8) no 55501
H(1) O(3) 3.020(8) no 56501
H(1) O(1) 2.684(8) no 55501
H(1) C(6) 2.041(8) no 55501
H(1) C(2) 2.016(8) no 55501
H(1) C(11) 2.976(9) no 55501
H(1) C(3) 3.324(8) no 55501
H(1) C(5) 3.338(9) no 55501
H(1) C(9) 3.283(8) no 56501
H(1) C(8) 2.020(9) no 55501
H(1) C(7) 2.61(1) no 55501
H(1) C(30) 3.17(1) no 55501
H(1) C(10) 3.425(9) no 56501
H(2) O(6) 2.460(7) no 55501
H(2) O(8) 2.575(6) no 55501
H(2) O(4) 1.976(7) no 55501
H(2) O(5) 2.372(7) no 55501
H(2) C(1) 2.027(8) no 55501
H(2) C(4) 2.727(7) no 55501
H(2) C(6) 2.848(8) no 55501
H(2) C(11) 2.481(8) no 55501
H(2) C(3) 2.002(8) no 55501
H(2) C(5) 3.332(8) no 55501
H(2) C(8) 3.365(8) no 55501
H(2) C(28) 3.36(1) no 56503
H(2) C(30) 3.13(1) no 55501
H(3) O(6) 1.950(8) no 55501
H(3) O(8) 3.208(7) no 55501
H(3) O(2) 2.621(6) no 55501
H(3) O(4) 2.468(7) no 55501
H(3) C(1) 2.817(8) no 55501
H(3) C(4) 2.066(7) no 55501
H(3) C(6) 3.323(7) no 55501
H(3) C(2) 2.015(7) no 55501
H(3) C(5) 2.774(8) no 55501
H(3) C(13) 2.44(1) no 55501
H(3) C(8) 3.097(8) no 55501
H(3) O(7) 2.277(8) no 55501
H(4) O(6) 2.610(7) no 55501
H(4) O(8) 1.970(6) no 55501
H(4) O(2) 2.519(6) no 55501
H(4) O(5) 2.713(7) no 54501
H(4) O(9) 2.317(7) no 55501
H(4) C(6) 3.336(8) no 55501
H(4) C(2) 3.327(7) no 55501
H(4) C(3) 2.067(8) no 55501
H(4) C(5) 2.048(8) no 55501
H(4) C(9) 3.325(8) no 55501
H(4) C(13) 3.222(9) no 55501
H(4) O(7) 3.514(8) no 55501
H(4) C(15) 2.434(8) no 55501
H(4) C(30) 3.55(1) no 54501
H(5) O(8) 2.569(8) no 55501
H(5) O(2) 1.960(8) no 55501
H(5) O(16) 3.167(8) no 54501
H(5) C(1) 3.357(9) no 55501
H(5) O(3) 2.277(9) no 55501
H(5) C(4) 2.060(8) no 55501
H(5) C(6) 2.048(9) no 55501
H(5) C(3) 3.356(8) no 55501
H(5) C(9) 2.401(9) no 55501
H(5) C(15) 3.534(9) no 55501
H(5) C(7) 2.85(1) no 55501
H(5) C(30) 3.58(1) no 54501
H(6) O(8) 2.632(7) no 55501
H(6) O(2) 3.241(7) no 55501
H(6) C(1) 2.047(8) no 55501
H(6) O(1) 3.127(8) no 55501
H(6) C(4) 2.797(8) no 55501
H(6) C(2) 2.887(7) no 55501
H(6) C(3) 3.403(7) no 55501
H(6) C(5) 2.048(9) no 55501
H(6) C(8) 3.181(8) no 55501
H(6) C(7) 2.071(9) no 55501
H(6) C(30) 3.16(1) no 55501
H(7) O(2) 2.811(8) no 55501
H(7) C(1) 3.179(9) no 55501
H(7) O(3) 3.10(1) no 55501
H(7) O(1) 1.969(9) no 55501
H(7) C(6) 2.079(9) no 55501
H(7) C(5) 2.632(9) no 55501
H(7) C(9) 3.00(1) no 55501
H(7) C(8) 3.08(1) no 55501
H(7) C(32) 2.94(1) no 54502
H(8) C(1) 2.690(9) no 55501
H(8) O(1) 1.905(9) no 55501
H(8) C(6) 2.063(9) no 55501
H(8) C(5) 3.34(1) no 55501
H(8) C(8) 2.82(1) no 55501
H(8) C(23) 3.442(9) no 55502
H(9) O(2) 2.515(8) no 55501
H(9) O(4) 2.881(7) no 55501
H(9) C(1) 2.057(9) no 55501
H(9) O(1) 2.003(9) no 55501
H(9) C(4) 3.571(8) no 55501
H(9) C(6) 2.789(8) no 55501
H(9) C(2) 2.663(8) no 55501
H(9) C(3) 2.970(9) no 55501
H(9) C(5) 3.068(9) no 55501
H(9) C(9) 3.535(9) no 55501
H(9) C(7) 2.92(1) no 55501
H(10) O(4) 2.923(7) no 55501
H(10) C(1) 2.064(8) no 55501
H(10) O(1) 1.969(9) no 55501
H(10) C(6) 3.173(9) no 55501
H(10) C(2) 2.985(8) no 55501
H(10) C(11) 3.412(9) no 55501
H(10) C(7) 3.01(1) no 55501
H(10) C(10) 3.18(1) no 56501
H(11) O(2) 3.112(8) no 55501
H(11) O(3) 2.487(9) no 55501
H(11) O(1) 3.56(1) no 54501
H(11) C(9) 2.014(9) no 55501
H(11) C(8) 3.36(1) no 54501
H(12) O(2) 2.547(8) no 55501
H(12) O(5) 3.195(9) no 54501
H(12) O(10) 2.985(9) no 65504
H(12) O(3) 2.98(1) no 55501
H(12) C(11) 3.25(1) no 54501
H(12) C(9) 2.05(1) no 55501
H(12) C(12) 3.60(1) no 54501
H(12) C(22) 3.04(1) no 65504
H(13) O(2) 2.538(8) no 55501
H(13) O(3) 2.98(1) no 55501
H(13) O(1) 3.40(1) no 55501
H(13) C(26) 3.26(1) no 55502
H(13) C(9) 2.037(9) no 55501
H(13) C(22) 3.31(1) no 65504
H(14) O(4) 2.56(1) no 55501
H(14) O(5) 3.00(1) no 55501
H(14) O(10) 2.71(1) no 66504
H(14) O(3) 3.21(1) no 55503
H(14) C(11) 2.02(1) no 55501
H(14) C(23) 3.39(1) no 66504
H(15) O(4) 2.498(9) no 55501
H(15) O(5) 2.91(1) no 55501
H(15) O(3) 2.69(1) no 55503
H(15) C(11) 1.97(1) no 55501
H(15) C(30) 3.55(1) no 56503
H(16) O(4) 3.155(9) no 55501
H(16) O(5) 2.53(1) no 55501
H(16) O(10) 3.55(1) no 66504
H(16) C(11) 2.02(1) no 55501
H(16) C(13) 3.41(1) no 56501
H(16) O(7) 2.44(1) no 56501
H(17) O(6) 3.161(9) no 55501
H(17) O(8) 3.338(8) no 55503
H(17) O(12) 3.58(1) no 55503
H(17) O(16) 3.38(1) no 56503
H(17) C(16) 3.44(1) no 55503
H(17) C(13) 2.03(1) no 55501
H(17) O(7) 2.56(1) no 55501
H(17) C(30) 3.60(1) no 55503
H(18) O(6) 2.58(1) no 55501
H(18) O(13) 3.36(1) no 55503
H(18) O(11) 3.56(1) no 55503
H(18) O(12) 3.07(1) no 55503
H(18) O(9) 3.252(9) no 55501
H(18) C(25) 3.25(1) no 55503
H(18) C(13) 2.04(1) no 55501
H(18) O(7) 3.04(1) no 55501
H(19) O(6) 2.571(9) no 55501
H(19) O(12) 3.18(1) no 55503
H(19) O(16) 2.34(1) no 56503
H(19) C(29) 3.50(1) no 56503
H(19) C(13) 2.03(1) no 55501
H(19) O(7) 2.99(1) no 55501
H(20) O(8) 2.525(8) no 55501
H(20) O(15) 3.485(9) no 55501
H(20) O(9) 2.902(9) no 55501
H(20) O(14) 3.47(1) no 56503
H(20) C(21) 3.42(1) no 55501
H(20) C(15) 1.96(1) no 55501
H(20) C(28) 3.32(1) no 56503
H(21) O(8) 3.169(8) no 55501
H(21) O(12) 3.41(1) no 55501
H(21) C(20) 3.58(1) no 54501
H(21) O(9) 2.464(9) no 55501
H(21) C(24) 3.59(1) no 55501
H(21) O(18) 2.579(9) no 54501
H(21) C(15) 2.00(1) no 55501
H(21) C(31) 3.39(1) no 54501
H(22) O(8) 2.579(8) no 55501
H(22) O(12) 2.87(1) no 55501
H(22) O(16) 3.453(9) no 54501
H(22) O(9) 2.98(1) no 55501
H(22) C(24) 3.482(9) no 55501
H(22) C(17) 3.295(9) no 55501
H(22) C(15) 2.02(1) no 55501
H(23) O(15) 2.603(6) no 55501
H(23) O(13) 2.427(7) no 55501
H(23) O(11) 1.965(7) no 55501
H(23) C(18) 1.993(7) no 55501
H(23) O(12) 2.401(7) no 55501
H(23) C(20) 3.316(8) no 55501
H(23) C(24) 2.021(8) no 55501
H(23) C(21) 2.852(8) no 55501
H(23) C(25) 2.474(8) no 55501
H(23) C(16) 3.202(9) no 55501
H(23) C(29) 3.600(8) no 55501
H(23) C(19) 2.715(8) no 55501
H(23) C(23) 3.375(8) no 55501
H(24) O(15) 3.267(7) no 55501
H(24) O(13) 2.021(7) no 55501
H(24) O(17) 2.548(7) no 55501
H(24) O(11) 2.465(7) no 55501
H(24) C(20) 2.734(8) no 55501
H(24) O(14) 2.334(8) no 55501
H(24) C(24) 2.786(8) no 55501
H(24) C(21) 3.291(8) no 55501
H(24) C(17) 2.014(7) no 55501
H(24) C(19) 2.052(8) no 55501
H(24) C(27) 2.476(8) no 55501
H(24) C(23) 3.074(9) no 55501
H(25) O(15) 2.026(7) no 55501
H(25) O(13) 2.599(7) no 55501
H(25) O(17) 2.526(7) no 55501
H(25) C(18) 2.042(8) no 55501
H(25) O(12) 2.675(8) no 56501
H(25) O(16) 2.329(7) no 55501
H(25) C(20) 2.066(8) no 55501
H(25) O(14) 3.427(7) no 55501
H(25) C(21) 3.337(8) no 55501
H(25) C(17) 3.302(8) no 55501
H(25) C(29) 2.478(8) no 55501
H(25) C(27) 3.187(8) no 55501
H(25) C(31) 3.380(9) no 55501
H(26) O(15) 2.574(7) no 55501
H(26) O(17) 1.988(7) no 55501
H(26) C(18) 3.305(8) no 55501
H(26) O(9) 3.128(8) no 56501
H(26) C(24) 3.346(9) no 55501
H(26) O(18) 2.314(8) no 55501
H(26) C(21) 2.037(9) no 55501
H(26) C(16) 3.546(9) no 56501
H(26) C(29) 3.496(8) no 55501
H(26) C(19) 2.055(8) no 55501
H(26) C(22) 2.82(1) no 55501
H(26) C(31) 2.467(9) no 55501
H(27) O(15) 2.658(7) no 55501
H(27) O(17) 3.240(7) no 55501
H(27) C(18) 3.394(8) no 55501
H(27) O(10) 3.134(8) no 55501
H(27) C(20) 2.027(8) no 55501
H(27) O(14) 2.795(8) no 56503
H(27) C(24) 2.079(9) no 55501
H(27) C(17) 2.909(8) no 55501
H(27) C(16) 3.21(1) no 55501
H(27) C(19) 2.814(8) no 55501
H(27) C(22) 2.074(9) no 55501
H(27) C(27) 3.400(8) no 56503
H(27) C(28) 3.46(1) no 56503
H(27) C(23) 3.208(9) no 55501
H(28) O(10) 1.994(9) no 55501
H(28) C(20) 3.28(1) no 55501
H(28) O(14) 2.860(9) no 56503
H(28) C(24) 2.82(1) no 55501
H(28) C(21) 2.079(9) no 55501
H(28) C(23) 2.94(1) no 55501
H(29) O(17) 2.646(9) no 55501
H(29) O(10) 1.95(1) no 55501
H(29) C(20) 2.528(9) no 55501
H(29) O(14) 3.42(1) no 56503
H(29) C(24) 3.16(1) no 55501
H(29) O(18) 2.92(1) no 55501
H(29) C(21) 2.07(1) no 55501
H(29) C(31) 2.80(1) no 55501
H(29) C(23) 3.01(1) no 55501
H(30) O(17) 2.496(8) no 55501
H(30) O(11) 2.904(8) no 55501
H(30) C(18) 2.966(8) no 55501
H(30) O(10) 1.965(9) no 55501
H(30) C(20) 3.085(9) no 55501
H(30) C(24) 2.081(9) no 55501
H(30) C(21) 2.814(9) no 55501
H(30) C(17) 2.693(8) no 55501
H(30) C(22) 2.91(1) no 55501
H(30) C(31) 3.50(1) no 55501
H(31) O(11) 2.929(8) no 55501
H(31) O(10) 1.944(9) no 55501
H(31) C(24) 2.072(9) no 55501
H(31) C(21) 3.187(9) no 55501
H(31) C(17) 2.986(8) no 55501
H(31) C(25) 3.391(9) no 55501
H(31) C(22) 3.04(1) no 55501
H(31) C(32) 3.20(1) no 54501
H(32) O(11) 2.738(7) no 55501
H(32) C(18) 3.274(8) no 55501
H(32) O(12) 2.736(8) no 55501
H(32) O(10) 2.687(8) no 55501
H(32) C(20) 3.293(9) no 55501
H(32) O(18) 3.010(9) no 54501
H(32) C(21) 2.018(9) no 55501
H(32) C(17) 1.998(8) no 55501
H(32) C(25) 3.004(9) no 55501
H(32) C(16) 3.158(9) no 55501
H(32) C(22) 2.65(1) no 55501
H(32) C(32) 3.573(9) no 54501
H(32) C(31) 3.34(1) no 54501
H(32) C(23) 2.053(9) no 55501
H(33) O(11) 2.589(8) no 55501
H(33) O(12) 3.042(9) no 55501
H(33) C(25) 2.05(1) no 55501
H(34) O(11) 2.535(8) no 55501
H(34) O(12) 2.91(1) no 55501
H(34) C(25) 1.98(1) no 55501
H(35) O(11) 3.136(8) no 55501
H(35) O(12) 2.49(1) no 55501
H(35) O(14) 2.57(1) no 54501
H(35) C(25) 2.01(1) no 55501
H(35) C(27) 3.58(1) no 54501
H(36) O(13) 2.54(1) no 55501
H(36) O(16) 3.38(1) no 55501
H(36) O(14) 2.97(1) no 55501
H(36) C(27) 2.02(1) no 55501
H(37) O(13) 3.11(1) no 55501
H(37) O(14) 2.45(1) no 55501
H(37) C(27) 1.99(1) no 55501
H(38) O(13) 2.53(1) no 55501
H(38) O(14) 2.91(1) no 55501
H(38) C(27) 1.98(1) no 55501
H(39) O(8) 3.286(9) no 55501
H(39) O(15) 2.561(9) no 55501
H(39) O(16) 3.03(1) no 55501
H(39) C(1) 3.48(1) no 55501
H(39) C(6) 3.28(1) no 55501
H(39) C(29) 2.06(1) no 55501
H(40) O(15) 2.521(9) no 55501
H(40) O(5) 2.79(1) no 55501
H(40) O(16) 2.89(1) no 55501
H(40) C(1) 3.60(1) no 55501
H(40) O(9) 3.26(1) no 56501
H(40) C(2) 3.38(1) no 55501
H(40) C(29) 1.98(1) no 55501
H(40) C(28) 3.14(1) no 56503
H(41) O(15) 3.135(9) no 55501
H(41) O(5) 3.37(1) no 55501
H(41) O(16) 2.50(1) no 55501
H(41) C(1) 3.54(1) no 55501
H(41) O(3) 2.55(1) no 56501
H(41) C(5) 3.59(1) no 56501
H(41) C(29) 2.03(1) no 55501
H(41) C(9) 3.30(1) no 56501
H(42) O(17) 3.130(8) no 55501
H(42) O(18) 2.512(9) no 55501
H(42) C(31) 2.00(1) no 55501
H(42) C(23) 3.42(1) no 56501
H(43) O(17) 2.528(8) no 55501
H(43) O(10) 3.34(1) no 55501
H(43) O(18) 2.974(9) no 55501
H(43) C(31) 2.00(1) no 55501
H(44) O(17) 2.546(8) no 55501
H(44) O(12) 3.24(1) no 56501
H(44) O(18) 3.00(1) no 55501
H(44) C(25) 3.32(1) no 56501
H(44) C(26) 3.47(1) no 56501
H(44) C(31) 2.02(1) no 55501

loop_
_geom_torsion_atom_site_label_1
_geom_torsion_atom_site_label_2
_geom_torsion_atom_site_label_3
_geom_torsion_atom_site_label_4
_geom_torsion
_geom_torsion_publ_flag
C(13) O(6) C(3) C(4) -106.8(5) yes
C(13) O(6) C(3) C(2) 132.2(5) yes
C(13) O(6) C(3) H(3) 14.5(8) no
C(3) O(6) C(13) O(7) -14(1) yes
C(3) O(6) C(13) C(14) 170.0(5) yes
C(15) O(8) C(4) C(3) 103.8(4) yes
C(15) O(8) C(4) C(5) -135.7(4) yes
C(15) O(8) C(4) H(4) -16.7(7) no
C(4) O(8) C(15) O(9) 4.6(8) yes
C(4) O(8) C(15) C(16) -174.0(5) yes
C(19) O(15) C(29) O(16) -7.4(8) yes
C(19) O(15) C(29) C(30) 175.6(5) yes
C(29) O(15) C(19) C(18) -105.5(5) yes
C(29) O(15) C(19) C(20) 136.4(4) yes
C(29) O(15) C(19) H(25) 16.8(7) no
C(9) O(2) C(5) C(4) -125.1(5) yes
C(9) O(2) C(5) C(6) 114.3(5) yes
C(9) O(2) C(5) H(5) -6.3(9) no
C(5) O(2) C(9) O(3) 5.4(9) yes
C(5) O(2) C(9) C(10) -175.3(5) yes
C(11) O(4) C(2) C(1) -82.1(5) yes
C(11) O(4) C(2) C(3) 151.6(4) yes
C(11) O(4) C(2) H(2) 37.1(7) no
C(2) O(4) C(11) O(5) -0.1(8) yes
C(2) O(4) C(11) C(12) -175.7(6) yes
C(27) O(13) C(18) C(17) -131.7(5) yes
C(27) O(13) C(18) C(19) 108.5(5) yes
C(27) O(13) C(18) H(24) -12.5(8) no
C(18) O(13) C(27) O(14) 7.7(9) yes
C(18) O(13) C(27) C(28) -172.6(5) yes
C(31) O(17) C(20) C(21) -112.4(5) yes
C(31) O(17) C(20) C(19) 126.6(5) yes
C(31) O(17) C(20) H(26) 9.7(8) no
C(20) O(17) C(31) O(18) -7(1) yes
C(20) O(17) C(31) C(32) 173.9(5) yes
C(25) O(11) C(17) C(18) -153.2(4) yes
C(25) O(11) C(17) C(24) 81.7(5) yes
C(25) O(11) C(17) H(23) -38.3(7) no
C(17) O(11) C(25) O(12) -1.3(9) yes
C(17) O(11) C(25) C(26) -177.1(5) yes
O(13) C(18) C(17) O(11) 68.6(5) yes
O(13) C(18) C(17) C(24) -167.9(5) yes
O(13) C(18) C(17) H(23) -46.2(7) no
C(19) C(18) C(17) O(11) -175.7(4) yes
C(19) C(18) C(17) C(24) -52.3(6) yes
C(19) C(18) C(17) H(23) 69.4(7) no
H(24) C(18) C(17) O(11) -51.4(7) no
H(24) C(18) C(17) C(24) 72.1(7) no
H(24) C(18) C(17) H(23) -166.2(7) no
O(13) C(18) C(19) O(15) 58.2(5) yes
O(13) C(18) C(19) C(20) 173.3(4) yes
O(13) C(18) C(19) H(25) -64.5(7) no
C(17) C(18) C(19) O(15) -57.9(6) yes
C(17) C(18) C(19) C(20) 57.2(6) yes
C(17) C(18) C(19) H(25) 179.4(6) no
H(24) C(18) C(19) O(15) 178.9(6) no
H(24) C(18) C(19) C(20) -66.0(7) no
H(24) C(18) C(19) H(25) 56.2(9) no
C(23) O(10) C(22) C(21) -10.2(8) yes
C(23) O(10) C(22) H(28) 110.4(9) no
C(23) O(10) C(22) H(29) -128.2(8) no
C(22) O(10) C(23) C(24) -12.9(8) yes
C(22) O(10) C(23) H(30) 107.5(8) no
C(22) O(10) C(23) H(31) -131.4(8) no
C(2) C(1) C(6) C(5) 43.5(7) yes
C(2) C(1) C(6) C(7) 165.0(5) yes
C(2) C(1) C(6) H(6) -78.8(7) no
C(8) C(1) C(6) C(5) -83.8(6) yes
C(8) C(1) C(6) C(7) 37.7(6) yes
C(8) C(1) C(6) H(6) 153.9(6) no
H(1) C(1) C(6) C(5) 163.5(6) no
H(1) C(1) C(6) C(7) -75.0(7) no
H(1) C(1) C(6) H(6) 41.2(9) no
C(6) C(1) C(2) O(4) -165.4(4) yes
C(6) C(1) C(2) C(3) -44.0(7) yes
C(6) C(1) C(2) H(2) 75.2(7) no
C(8) C(1) C(2) O(4) -46.0(6) yes
C(8) C(1) C(2) C(3) 75.4(6) yes
C(8) C(1) C(2) H(2) -165.4(6) no
H(1) C(1) C(2) O(4) 73.9(7) no
H(1) C(1) C(2) C(3) -164.6(6) no
H(1) C(1) C(2) H(2) -45.5(8) no
C(6) C(1) C(8) O(1) -30.9(6) yes
C(6) C(1) C(8) H(9) 90.3(8) no
C(6) C(1) C(8) H(10) -148.7(7) no
C(2) C(1) C(8) O(1) -156.7(5) yes
C(2) C(1) C(8) H(9) -35.6(9) no
C(2) C(1) C(8) H(10) 85.4(8) no
H(1) C(1) C(8) O(1) 83.1(7) no
H(1) C(1) C(8) H(9) -155.8(8) no
H(1) C(1) C(8) H(10) -34(1) no
O(17) C(20) C(21) C(24) -66.4(6) yes
O(17) C(20) C(21) C(22) 47.1(7) yes
O(17) C(20) C(21) H(27) 169.1(6) no
C(19) C(20) C(21) C(24) 49.4(6) yes
C(19) C(20) C(21) C(22) 162.9(5) yes
C(19) C(20) C(21) H(27) -75.0(7) no
H(26) C(20) C(21) C(24) 171.7(6) no
H(26) C(20) C(21) C(22) -74.8(7) no
H(26) C(20) C(21) H(27) 47.2(9) no
O(17) C(20) C(19) O(15) -178.8(4) yes
O(17) C(20) C(19) C(18) 63.6(6) yes
O(17) C(20) C(19) H(25) -58.7(7) no
C(21) C(20) C(19) O(15) 61.2(5) yes
C(21) C(20) C(19) C(18) -56.4(6) yes
C(21) C(20) C(19) H(25) -178.7(6) no
H(26) C(20) C(19) O(15) -61.4(7) no
H(26) C(20) C(19) C(18) -179.1(6) no
H(26) C(20) C(19) H(25) 58.6(8) no
C(7) O(1) C(8) C(1) 10.4(7) yes
C(7) O(1) C(8) H(9) -109.2(8) no
C(7) O(1) C(8) H(10) 129.2(7) no
C(8) O(1) C(7) C(6) 14.6(8) yes
C(8) O(1) C(7) H(7) 137.0(8) no
C(8) O(1) C(7) H(8) -102.9(8) no
O(8) C(4) C(3) O(6) -59.0(5) yes
O(8) C(4) C(3) C(2) 61.0(6) yes
O(8) C(4) C(3) H(3) -179.4(6) no
C(5) C(4) C(3) O(6) -175.0(4) yes
C(5) C(4) C(3) C(2) -55.1(6) yes
C(5) C(4) C(3) H(3) 64.5(7) no
H(4) C(4) C(3) O(6) 60.9(7) no
H(4) C(4) C(3) C(2) -179.1(6) no
H(4) C(4) C(3) H(3) -59.5(8) no
O(8) C(4) C(5) O(2) 179.1(4) yes
O(8) C(4) C(5) C(6) -60.8(6) yes
O(8) C(4) C(5) H(5) 61.6(8) no
C(3) C(4) C(5) O(2) -64.4(6) yes
C(3) C(4) C(5) C(6) 55.7(6) yes
C(3) C(4) C(5) H(5) 178.1(7) no
H(4) C(4) C(5) O(2) 60.2(7) no
H(4) C(4) C(5) C(6) -179.7(6) no
H(4) C(4) C(5) H(5) -57.3(9) no
C(1) C(6) C(5) O(2) 67.1(6) yes
C(1) C(6) C(5) C(4) -49.1(7) yes
C(1) C(6) C(5) H(5) -172.5(7) no
C(7) C(6) C(5) O(2) -46.5(6) yes
C(7) C(6) C(5) C(4) -162.7(5) yes
C(7) C(6) C(5) H(5) 73.9(8) no
H(6) C(6) C(5) O(2) -170.8(6) no
H(6) C(6) C(5) C(4) 73.0(7) no
H(6) C(6) C(5) H(5) -50.4(9) no
C(1) C(6) C(7) O(1) -33.0(7) yes
C(1) C(6) C(7) H(7) -156.1(8) no
C(1) C(6) C(7) H(8) 82.4(8) no
C(5) C(6) C(7) O(1) 88.4(7) yes
C(5) C(6) C(7) H(7) -34.7(9) no
C(5) C(6) C(7) H(8) -156.2(7) no
H(6) C(6) C(7) O(1) -147.9(7) no
H(6) C(6) C(7) H(7) 88(1) no
H(6) C(6) C(7) H(8) -32(1) no
C(17) C(24) C(21) C(20) -43.5(7) yes
C(17) C(24) C(21) C(22) -163.2(5) yes
C(17) C(24) C(21) H(27) 79.9(8) no
C(23) C(24) C(21) C(20) 84.5(6) yes
C(23) C(24) C(21) C(22) -35.2(6) yes
C(23) C(24) C(21) H(27) -152.2(7) no
H(32) C(24) C(21) C(20) -161.7(6) no
H(32) C(24) C(21) C(22) 78.6(7) no
H(32) C(24) C(21) H(27) -38.4(9) no
C(21) C(24) C(17) O(11) 165.2(5) yes
C(21) C(24) C(17) C(18) 44.8(7) yes
C(21) C(24) C(17) H(23) -75.9(7) no
C(23) C(24) C(17) O(11) 45.4(7) yes
C(23) C(24) C(17) C(18) -75.0(7) yes
C(23) C(24) C(17) H(23) 164.3(6) no
H(32) C(24) C(17) O(11) -77.2(7) no
H(32) C(24) C(17) C(18) 162.4(6) no
H(32) C(24) C(17) H(23) 41.6(8) no
C(21) C(24) C(23) O(10) 30.6(7) yes
C(21) C(24) C(23) H(30) -90.1(9) no
C(21) C(24) C(23) H(31) 148.5(8) no
C(17) C(24) C(23) O(10) 156.6(6) yes
C(17) C(24) C(23) H(30) 36(1) no
C(17) C(24) C(23) H(31) -85.4(9) no
H(32) C(24) C(23) O(10) -81.4(8) no
H(32) C(24) C(23) H(30) 158.0(9) no
H(32) C(24) C(23) H(31) 36(1) no
O(4) C(2) C(3) O(6) -67.4(6) yes
O(4) C(2) C(3) C(4) 172.9(5) yes
O(4) C(2) C(3) H(3) 51.4(7) no
C(1) C(2) C(3) O(6) 168.6(4) yes
C(1) C(2) C(3) C(4) 48.9(6) yes
C(1) C(2) C(3) H(3) -72.6(7) no
H(2) C(2) C(3) O(6) 48.5(7) no
H(2) C(2) C(3) C(4) -71.2(7) no
H(2) C(2) C(3) H(3) 167.3(7) no
C(20) C(21) C(22) O(10) -91.8(7) yes
C(20) C(21) C(22) H(28) 146.2(8) no
C(20) C(21) C(22) H(29) 25.3(9) no
C(24) C(21) C(22) O(10) 28.7(7) yes
C(24) C(21) C(22) H(28) -93.3(9) no
C(24) C(21) C(22) H(29) 145.8(8) no
H(27) C(21) C(22) O(10) 146.6(7) no
H(27) C(21) C(22) H(28) 24(1) no
H(27) C(21) C(22) H(29) -96(1) no
O(4) C(11) C(12) H(14) -59(1) no
O(4) C(11) C(12) H(15) 59(1) no
O(4) C(11) C(12) H(16) 178(1) no
O(5) C(11) C(12) H(14) 125(1) no
O(5) C(11) C(12) H(15) -115(1) no
O(5) C(11) C(12) H(16) 3(1) no
O(11) C(25) C(26) H(33) -57(1) no
O(11) C(25) C(26) H(34) 62.8(9) no
O(11) C(25) C(26) H(35) -179.2(8) no
O(12) C(25) C(26) H(33) 127.1(9) no
O(12) C(25) C(26) H(34) -112.9(9) no
O(12) C(25) C(26) H(35) 5(1) no
H(20) C(16) C(15) O(8) 60.8(9) no
H(20) C(16) C(15) O(9) -117.8(9) no
H(21) C(16) C(15) O(8) 179.4(8) no
H(21) C(16) C(15) O(9) 0(1) no
H(22) C(16) C(15) O(8) -58.7(9) no
H(22) C(16) C(15) O(9) 122.7(9) no
O(15) C(29) C(30) H(39) -55(1) no
O(15) C(29) C(30) H(40) 63(1) no
O(15) C(29) C(30) H(41) -178.1(9) no
O(16) C(29) C(30) H(39) 127(1) no
O(16) C(29) C(30) H(40) -113(1) no
O(16) C(29) C(30) H(41) 5(1) no
O(2) C(9) C(10) H(11) 179(804) no
O(2) C(9) C(10) H(12) -60(1) no
O(2) C(9) C(10) H(13) 60(1) no
O(3) C(9) C(10) H(11) 0(1) no
O(3) C(9) C(10) H(12) 118(1) no
O(3) C(9) C(10) H(13) -120(1) no
O(6) C(13) C(14) H(17) 179.4(9) no
O(6) C(13) C(14) H(18) -60(1) no
O(6) C(13) C(14) H(19) 59(1) no
O(7) C(13) C(14) H(17) 4(1) no
O(7) C(13) C(14) H(18) 124(1) no
O(7) C(13) C(14) H(19) -114(1) no
O(13) C(27) C(28) H(36) 57(1) no
O(13) C(27) C(28) H(37) 178.3(9) no
O(13) C(27) C(28) H(38) -62(1) no
O(14) C(27) C(28) H(36) -122(1) no
O(14) C(27) C(28) H(37) -1(1) no
O(14) C(27) C(28) H(38) 116(1) no
H(42) C(32) C(31) O(17) 179.6(8) no
H(42) C(32) C(31) O(18) 0(1) no
H(43) C(32) C(31) O(17) -61(1) no
H(43) C(32) C(31) O(18) 120(1) no
H(44) C(32) C(31) O(17) 59(1) no
H(44) C(32) C(31) O(18) -119(1) no
